data_7715178
loop_
_publ_author_name
'Xie, Jia-Nan'
'Li, Yun-Lan'
'Wang, Hai-Ling'
'Xiao, Zi-Xin'
'Zhu, Zhong-Hong'
'Liang, Fu-Pei'
'Zou, Hua-Hong'

_publ_section_title
;
 Different anion (NO<sub>3</sub><sup>-</sup> and
 OAc<sup>-</sup>)-controlled construction of dysprosium clusters with
 different shapes.
;
_journal_issue 12
_journal_name_full 'Dalton transactions (Cambridge, England : 2003)'
_journal_page_first 5665
_journal_page_last 5675
_journal_paper_doi 10.1039/d3dt03314g
_journal_volume 53
_journal_year 2024
_chemical_formula_moiety 'C92 H76 Dy5 N9 O37, C2 H3 N, 0.5[2[CH3CN],20[H2O]]'
_chemical_formula_sum 'C94 H79 Dy5 N10 O37'
_chemical_formula_weight 2753.17
_space_group_crystal_system triclinic
_space_group_IT_number 2
_space_group_name_Hall '-P 1'
_space_group_name_H-M_alt 'P -1'
_atom_sites_solution_hydrogens mixed
_audit_creation_date 2024-01-20
_audit_creation_method
;
Olex2 1.3
(compiled 2020.02.04 svn.rd84adfe8 for OlexSys, GUI svn.r6032)
;
_audit_update_record
;
2024-01-31 deposited with the CCDC.	2024-02-16 downloaded from the CCDC.
;
_cell_angle_alpha 101.263(2)
_cell_angle_beta 98.069(2)
_cell_angle_gamma 97.087(2)
_cell_formula_units_Z 2
_cell_length_a 16.3885(3)
_cell_length_b 16.4444(4)
_cell_length_c 20.8387(5)
_cell_measurement_reflns_used 41691
_cell_measurement_temperature 100.00(11)
_cell_measurement_theta_max 76.3540
_cell_measurement_theta_min 2.7690
_cell_volume 5387.2(2)
_computing_cell_refinement 'CrysAlisPro 1.171.43.95a (Rigaku OD, 2023)'
_computing_data_collection 'CrysAlisPro 1.171.43.95a (Rigaku OD, 2023)'
_computing_data_reduction 'CrysAlisPro 1.171.43.95a (Rigaku OD, 2023)'
_computing_molecular_graphics 'Olex2 1.3 (Dolomanov et al., 2009)'
_computing_publication_material 'Olex2 1.3 (Dolomanov et al., 2009)'
_computing_structure_refinement 'SHELXL 2014/7 (Sheldrick, 2015)'
_computing_structure_solution 'olex2.solve 1.3 (Bourhis et al., 2015)'
_diffrn_ambient_temperature 100.15
_diffrn_detector_area_resol_mean 10.0000
_diffrn_detector_type HyPix
_diffrn_measured_fraction_theta_full 0.994
_diffrn_measured_fraction_theta_max 0.985
_diffrn_measurement_details
;
List of Runs (angles in degrees, time in seconds):

  # Type    Start    End  Width  t~exp~   \w     \q     \k     \f   Frames
#--------------------------------------------------------------------------
  1  \w    -69.00  24.00   0.50    5.00    --  -47.39  74.00   8.00  186
  2  \w   -108.00 -25.00   0.50    5.00    --  -47.39 -74.00-119.00  166
  3  \w    -24.00  32.00   0.50    5.00    --   47.39 -74.00-119.00  112
  4  \w     59.00  93.00   0.50    5.00    --   47.39  74.00   8.00   68
  5  \w   -158.00 -73.00   0.50    5.00    --  -91.75 -74.00-119.00  170
  6  \w    -87.00 -62.00   0.50    5.00    --  -91.75  74.00   8.00   50
  7  \w     86.00 165.00   0.50    5.00    --  108.42  74.00   8.00  158
  8  \w     36.00  77.00   0.50    5.00    --  108.42 -74.00-119.00   82
  9  \w    -31.00   5.00   0.50    5.00    --  -47.39  37.00 -60.00   72
 10  \w   -117.00 -77.00   0.50    5.00    --  -47.39-125.00 -60.00   80
 11  \w    -13.00  26.00   0.50    5.00    --   47.39 -19.00-120.00   78
 12  \w     35.00  88.00   0.50    5.00    --   47.39-125.00 120.00  106
 13  \w    -48.00 -22.00   0.50    5.00    --  -91.75  45.00 -60.00   52
 14  \w    -51.00 -23.00   0.50    5.00    --  -91.75  45.00-180.00   56
 15  \w   -159.00-102.00   0.50    5.00    --  -91.75 -94.00 -60.00  114
 16  \w    -69.00 -27.00   0.50    5.00    --  -91.75  61.00-180.00   84
 17  \w    -56.00 -20.00   0.50    5.00    --  -91.75  61.00-150.00   72
 18  \w    -47.00 -21.00   0.50    5.00    --  -91.75  45.00-150.00   52
 19  \w   -154.00 -77.00   0.50    5.00    --  -91.75 -45.00 -60.00  154
 20  \w    -51.00 -21.00   0.50    5.00    --  -91.75  45.00  30.00   60
 21  \w   -158.00 -78.00   0.50    5.00    --  -91.75 -45.00  90.00  160
 22  \w     42.00  72.00   0.50    5.00    --  108.42 -77.00 120.00   60
 23  \w     38.00  68.00   0.50    5.00    --  108.42 -61.00  60.00   60
 24  \w     70.00 116.00   0.50    5.00    --  108.42-125.00  90.00   92
 25  \w     88.00 117.00   0.50    5.00    --  108.42-125.00  30.00   58
 26  \w     94.00 174.00   0.50    5.00    --  108.42  45.00 -30.00  160
 27  \w     48.00  82.00   0.50    5.00    --  108.42-125.00  30.00   68
 28  \w     40.00  65.00   0.50    5.00    --  108.42-125.00  90.00   50
 29  \w     67.00 106.00   0.50    5.00    --  108.42 -94.00 150.00   78
 30  \w     63.00 116.00   0.50    5.00    --  108.42-125.00 -30.00  106
 31  \w     70.00  98.00   0.50    5.00    --  108.42 -94.00  60.00   56
 32  \w     44.00  71.00   0.50    5.00    --  108.42 -61.00-120.00   54
 33  \w    115.00 178.00   0.50    5.00    --  108.42  30.00 120.00  126
 34  \w     89.00 115.00   0.50    5.00    --  108.42-125.00 -90.00   52
 35  \w     40.00  66.00   0.50    5.00    --  108.42 -94.00  60.00   52
 36  \w     39.00  96.00   0.50    5.00    --  108.42 -94.00-150.00  114
 37  \w    120.00 170.00   0.50    5.00    --  108.42 125.00 120.00  100
 38  \w     58.00 113.00   0.50    5.00    --  108.42-125.00 150.00  110
 39  \w     81.00 106.00   0.50    5.00    --  108.42 -77.00 120.00   50
 40  \w     36.00  69.00   0.50    5.00    --  108.42 -61.00  30.00   66
;
_diffrn_measurement_device 'four-circle diffractometer'
_diffrn_measurement_device_type 'XtaLAB Synergy, Dualflex, HyPix'
_diffrn_measurement_method '\w scans'
_diffrn_radiation_type CuK\a
_diffrn_radiation_wavelength 1.54184
_diffrn_reflns_av_R_equivalents 0.0402
_diffrn_reflns_av_unetI/netI 0.0333
_diffrn_reflns_Laue_measured_fraction_full 0.994
_diffrn_reflns_Laue_measured_fraction_max 0.985
_diffrn_reflns_limit_h_max 19
_diffrn_reflns_limit_h_min -19
_diffrn_reflns_limit_k_max 19
_diffrn_reflns_limit_k_min -20
_diffrn_reflns_limit_l_max 25
_diffrn_reflns_limit_l_min -25
_diffrn_reflns_number 61467
_diffrn_reflns_point_group_measured_fraction_full 0.994
_diffrn_reflns_point_group_measured_fraction_max 0.985
_diffrn_reflns_theta_full 67.684
_diffrn_reflns_theta_max 70.075
_diffrn_reflns_theta_min 2.757
_exptl_absorpt_coefficient_mu 18.933
_exptl_absorpt_correction_T_max 1.00000
_exptl_absorpt_correction_T_min 0.09989
_exptl_absorpt_correction_type multi-scan
_exptl_absorpt_process_details
;
CrysAlisPro 1.171.43.95a (Rigaku Oxford Diffraction, 2023)
Empirical absorption correction using spherical harmonics,
implemented in SCALE3 ABSPACK scaling algorithm.
;
_exptl_crystal_colour yellow
_exptl_crystal_colour_primary yellow
_exptl_crystal_density_diffrn 1.697
_exptl_crystal_description block
_exptl_crystal_F_000 2678
_exptl_crystal_size_max 0.18
_exptl_crystal_size_mid 0.1
_exptl_crystal_size_min 0.1
_refine_diff_density_max 2.273
_refine_diff_density_min -2.049
_refine_diff_density_rms 0.147
_refine_ls_extinction_coef 0.000185(14)
_refine_ls_extinction_expression Fc^*^=kFc[1+0.001xFc^2^\l^3^/sin(2\q)]^-1/4^
_refine_ls_extinction_method 'SHELXL-2014/7 (Sheldrick 2014'
_refine_ls_goodness_of_fit_ref 1.044
_refine_ls_hydrogen_treatment mixed
_refine_ls_matrix_type full
_refine_ls_number_parameters 1331
_refine_ls_number_reflns 20117
_refine_ls_number_restraints 6
_refine_ls_restrained_S_all 1.045
_refine_ls_R_factor_all 0.0452
_refine_ls_R_factor_gt 0.0429
_refine_ls_shift/su_max 0.001
_refine_ls_shift/su_mean 0.000
_refine_ls_structure_factor_coef Fsqd
_refine_ls_weighting_details 'w=1/[\s^2^(Fo^2^)+(0.0702P)^2^+20.4559P] where P=(Fo^2^+2Fc^2^)/3'
_refine_ls_weighting_scheme calc
_refine_ls_wR_factor_gt 0.1142
_refine_ls_wR_factor_ref 0.1154
_reflns_Friedel_coverage 0.000
_reflns_number_gt 18877
_reflns_number_total 20117
_reflns_threshold_expression 'I > 2\s(I)'
_cod_data_source_file d3dt03314g2.cif
_cod_data_source_block zhh-xjn-a661_auto_sq
_cod_depositor_comments 'Adding full bibliography for 7715177--7715179.cif.'
_cod_database_code 7715178
_shelx_shelxl_version_number 2014/7
_shelx_space_group_comment
;
The symmetry employed for this shelxl refinement is uniquely defined
by the following loop, which should always be used as a source of
symmetry information in preference to the above space-group names.
They are only intended as comments.
;
_shelx_estimated_absorpt_t_max 0.253
_shelx_estimated_absorpt_t_min 0.132
_olex2_refinement_description
;
1. Fixed Uiso
 At 1.2 times of:
  All C(H) groups, All N(H) groups
 At 1.5 times of:
  All C(H,H,H) groups, All O(H) groups
2. Restrained distances
 O36-H36
 0.87 with sigma of 0.01
 O37-H37
 0.87 with sigma of 0.01
 C93-H37
 1.904676 with sigma of 0.02
 Dy2-H36
 3.060526 with sigma of 0.02
 Dy1-H37
 3.049147 with sigma of 0.02
 C94-H36
 1.909063 with sigma of 0.02
3.a Aromatic/amide H refined with riding coordinates:
 N5(H5), N3(H3), C65(H65), C64(H64), C52(H52), C8(H8), C54(H54), C19(H19),
 C4(H4), C74(H74), C69(H69), C5(H5A), C79(H79), C17(H17), C72(H72), C39(H39),
 C35(H35), C27(H27), C18(H18), C63(H63), C3(H3A), C25(H25), C73(H73), C24(H24),
 C33(H33), C26(H26), C71(H71), C80(H80), C12(H12), C11(H11), C22(H22), C34(H34),
  C78(H78), C88(H88), C41(H41), C89(H89), C50(H50), C13(H13), C42(H42),
 C10(H10), C84(H84), C87(H87), C43(H43), C51(H51), C86(H86), C44(H44), C56(H56),
  C59(H59), C58(H58), C57(H57)
3.b Idealised Me refined as rotating group:
 C61(H61A,H61B,H61C), C94(H94A,H94B,H94C), C15(H15A,H15B,H15C), C1(H1A,H1B,
 H1C), C29(H29A,H29B,H29C), C93(H93A,H93B,H93C), C46(H46A,H46B,H46C), C76(H76A,
 H76B,H76C), C92(H92A,H92B,H92C)
;
_platon_squeeze_void_probe_radius 1.20
_olex2_submission_special_instructions 'No special instructions were received'
_oxdiff_exptl_absorpt_empirical_details
;
Empirical correction (ABSPACK) includes:
- Absorption correction using spherical harmonics
- Frame scaling
;

loop_
_space_group_symop_operation_xyz
'x, y, z'
'-x, -y, -z'

loop_
_atom_site_label
_atom_site_type_symbol
_atom_site_fract_x
_atom_site_fract_y
_atom_site_fract_z
_atom_site_U_iso_or_equiv
_atom_site_adp_type
_atom_site_occupancy
_atom_site_site_symmetry_order
_atom_site_calc_flag
_atom_site_refinement_flags_posn
_atom_site_refinement_flags_adp
_atom_site_refinement_flags_occupancy
_atom_site_disorder_assembly
_atom_site_disorder_group
Dy2 Dy 0.78861(2) 0.57613(2) 0.40093(2) 0.01260(7) Uani 1 1 d D . . . .
Dy5 Dy 0.69989(2) 0.37268(2) 0.29021(2) 0.01283(7) Uani 1 1 d . . . . .
Dy4 Dy 0.59547(2) 0.57325(2) 0.26876(2) 0.01142(7) Uani 1 1 d . . . . .
Dy3 Dy 0.45508(2) 0.74830(2) 0.23917(2) 0.01317(8) Uani 1 1 d . . . . .
Dy1 Dy 0.67142(2) 0.77003(2) 0.20375(2) 0.01363(8) Uani 1 1 d D . . . .
O13 O 0.4837(2) 0.6158(2) 0.48810(17) 0.0193(7) Uani 1 1 d . . . . .
O23 O 0.71981(19) 0.3642(2) 0.40347(15) 0.0137(6) Uani 1 1 d . . . . .
O6 O 0.7412(2) 0.7029(2) 0.39851(16) 0.0152(7) Uani 1 1 d . . . . .
O15 O 0.4841(2) 0.6560(2) 0.30668(16) 0.0150(7) Uani 1 1 d . . . . .
O14 O 0.56697(19) 0.6217(2) 0.38513(16) 0.0153(7) Uani 1 1 d . . . . .
O11 O 0.4600(2) 0.7725(2) 0.13253(15) 0.0151(7) Uani 1 1 d . . . . .
O1 O 0.8703(2) 0.6541(2) 0.49042(15) 0.0166(7) Uani 1 1 d . . . . .
O22 O 0.8005(2) 0.4782(2) 0.47010(16) 0.0162(7) Uani 1 1 d . . . . .
O3 O 0.7682(2) 0.6810(2) 0.21837(16) 0.0173(7) Uani 1 1 d . . . . .
O18 O 0.6355(2) 0.5322(2) 0.15561(16) 0.0149(7) Uani 1 1 d . . . . .
O36 O 0.6842(2) 0.5907(2) 0.47512(15) 0.0159(7) Uani 1 1 d D . . . .
H36 H 0.6345(13) 0.602(3) 0.4618(10) 0.024 Uiso 1 1 d D U . . .
O2 O 0.74625(18) 0.58714(19) 0.28089(15) 0.0132(6) Uani 1 1 d . . . . .
O17 O 0.5978(2) 0.4464(2) 0.02666(16) 0.0230(8) Uani 1 1 d . . . . .
O37 O 0.6573(2) 0.6634(2) 0.09990(16) 0.0178(7) Uani 1 1 d D . . . .
H37 H 0.650(3) 0.6099(7) 0.1016(14) 0.027 Uiso 1 1 d D U . . .
O19 O 0.63018(19) 0.4354(2) 0.21326(15) 0.0145(6) Uani 1 1 d . . . . .
O8 O 0.7681(2) 0.8369(2) 0.15977(17) 0.0198(7) Uani 1 1 d . . . . .
O16 O 0.57513(19) 0.84319(19) 0.25456(15) 0.0122(6) Uani 1 1 d . . . . .
O12 O 0.3812(2) 0.8536(2) 0.22762(17) 0.0213(7) Uani 1 1 d . . . . .
O24 O 0.7659(2) 0.2611(2) 0.30071(17) 0.0201(7) Uani 1 1 d . . . . .
O20 O 0.82417(19) 0.4585(2) 0.33421(15) 0.0138(6) Uani 1 1 d . . . . .
O21 O 0.7369(2) 0.4372(2) 0.58407(16) 0.0212(7) Uani 1 1 d . . . . .
O7 O 0.65813(19) 0.7206(2) 0.30911(15) 0.0144(6) Uani 1 1 d . . . . .
O28 O 0.3179(2) 0.6975(2) 0.26508(17) 0.0233(8) Uani 1 1 d . . . . .
O31 O 0.4810(2) 0.4727(2) 0.28688(17) 0.0201(7) Uani 1 1 d . . . . .
O26 O 0.55676(18) 0.66879(19) 0.19974(15) 0.0116(6) Uani 1 1 d . . . . .
O5 O 0.6574(2) 0.8086(2) 0.48579(17) 0.0206(7) Uani 1 1 d . . . . .
O27 O 0.3470(2) 0.6416(2) 0.16997(17) 0.0249(8) Uani 1 1 d . . . . .
O25 O 0.66065(19) 0.49790(19) 0.34492(15) 0.0138(6) Uani 1 1 d . . . . .
O30 O 0.4696(2) 0.5039(2) 0.19030(17) 0.0213(7) Uani 1 1 d . . . . .
O33 O 0.6104(2) 0.2543(2) 0.21025(18) 0.0243(8) Uani 1 1 d . . . . .
O4 O 0.8364(2) 0.5568(2) 0.12792(17) 0.0225(8) Uani 1 1 d . . . . .
O34 O 0.5659(2) 0.3009(2) 0.30159(17) 0.0224(8) Uani 1 1 d . . . . .
O10 O 0.5894(2) 0.8147(2) 0.11683(16) 0.0170(7) Uani 1 1 d . . . . .
N5 N 0.8328(2) 0.2530(2) 0.4176(2) 0.0157(8) Uani 1 1 d . . . . .
H5 H 0.8025 0.2770 0.3906 0.019 Uiso 1 1 calc R U . . .
N1 N 0.7736(2) 0.8669(2) 0.2986(2) 0.0162(8) Uani 1 1 d . . . . .
O9 O 0.5483(3) 0.7723(3) -0.02284(18) 0.0328(9) Uani 1 1 d . . . . .
N2 N 0.9093(2) 0.6513(2) 0.36313(19) 0.0154(8) Uani 1 1 d . . . . .
N6 N 0.7813(2) 0.3705(3) 0.1980(2) 0.0164(8) Uani 1 1 d . . . . .
N7 N 0.5534(3) 0.2488(3) 0.2451(2) 0.0272(10) Uani 1 1 d . . . . .
N9 N 0.2954(3) 0.6440(3) 0.2111(2) 0.0244(10) Uani 1 1 d . . . . .
O35 O 0.4900(3) 0.1975(3) 0.2261(2) 0.0414(12) Uani 1 1 d . . . . .
N8 N 0.4376(3) 0.4649(3) 0.2297(2) 0.0257(10) Uani 1 1 d . . . . .
O29 O 0.2290(2) 0.5966(3) 0.1977(2) 0.0427(11) Uani 1 1 d . . . . .
C62 C 0.4541(3) 0.6859(3) 0.4766(2) 0.0142(9) Uani 1 1 d . . . . .
N3 N 0.3933(3) 0.9179(3) 0.1242(2) 0.0221(9) Uani 1 1 d . . . . .
H3 H 0.4078 0.8828 0.1490 0.026 Uiso 1 1 calc R U . . .
C7 C 0.7915(3) 0.3488(3) 0.5053(2) 0.0147(9) Uani 1 1 d . . . . .
C67 C 0.4706(3) 0.7130(3) 0.4189(2) 0.0146(9) Uani 1 1 d . . . . .
N4 N 0.4768(2) 0.8257(2) 0.35724(19) 0.0139(8) Uani 1 1 d . . . . .
C66 C 0.4482(3) 0.7903(3) 0.4090(2) 0.0142(9) Uani 1 1 d . . . . .
C68 C 0.5099(3) 0.6610(3) 0.3688(2) 0.0127(9) Uani 1 1 d . . . . .
C20 C 0.7415(3) 0.3543(3) 0.1298(2) 0.0150(9) Uani 1 1 d . . . . .
C49 C 0.7500(3) 0.8974(3) 0.3617(2) 0.0164(10) Uani 1 1 d . . . . .
O32 O 0.3678(3) 0.4227(3) 0.2143(3) 0.0554(15) Uani 1 1 d . . . . .
C32 C 0.7687(3) 0.4023(3) 0.4565(2) 0.0139(9) Uani 1 1 d . . . . .
C21 C 0.6810(3) 0.4021(3) 0.1107(2) 0.0154(9) Uani 1 1 d . . . . .
C31 C 0.6478(3) 0.4606(3) 0.1617(2) 0.0154(10) Uani 1 1 d . . . . .
C30 C 0.8984(3) 0.5706(3) 0.1821(2) 0.0197(10) Uani 1 1 d . . . . .
C36 C 0.9346(3) 0.6181(3) 0.3008(2) 0.0164(9) Uani 1 1 d . . . . .
C65 C 0.4020(3) 0.8342(3) 0.4522(2) 0.0157(9) Uani 1 1 d . . . . .
H65 H 0.3849 0.8851 0.4445 0.019 Uiso 1 1 calc R U . . .
C64 C 0.3816(3) 0.8033(3) 0.5057(2) 0.0186(10) Uani 1 1 d . . . . .
H64 H 0.3481 0.8319 0.5334 0.022 Uiso 1 1 calc R U . . .
C61 C 0.4660(4) 0.5878(3) 0.5470(3) 0.0245(11) Uani 1 1 d . . . . .
H61A H 0.4057 0.5706 0.5428 0.037 Uiso 1 1 calc R U . . .
H61B H 0.4853 0.6338 0.5859 0.037 Uiso 1 1 calc R U . . .
H61C H 0.4948 0.5401 0.5520 0.037 Uiso 1 1 calc R U . . .
C2 C 0.7738(3) 0.3682(3) 0.5705(2) 0.0167(10) Uani 1 1 d . . . . .
C52 C 0.7038(3) 0.9550(3) 0.4845(3) 0.0228(11) Uani 1 1 d . . . . .
H52 H 0.6880 0.9751 0.5262 0.027 Uiso 1 1 calc R U . . .
C8 C 0.8783(3) 0.2012(3) 0.3896(3) 0.0199(10) Uani 1 1 d . . . . .
H8 H 0.9186 0.1803 0.4168 0.024 Uiso 1 1 calc R U . . .
C54 C 0.8519(3) 0.8895(3) 0.2965(3) 0.0203(10) Uani 1 1 d . . . . .
H54 H 0.8855 0.9191 0.3372 0.024 Uiso 1 1 calc R U . . .
C19 C 0.7655(3) 0.2938(3) 0.0821(2) 0.0188(10) Uani 1 1 d . . . . .
H19 H 0.8055 0.2603 0.0951 0.023 Uiso 1 1 calc R U . . .
C28 C 0.8982(3) 0.4331(3) 0.3314(2) 0.0165(10) Uani 1 1 d . . . . .
C23 C 0.9170(3) 0.3905(3) 0.2709(2) 0.0186(10) Uani 1 1 d . . . . .
C6 C 0.8257(3) 0.2760(3) 0.4858(2) 0.0160(9) Uani 1 1 d . . . . .
C4 C 0.8274(3) 0.2458(3) 0.5933(2) 0.0186(10) Uani 1 1 d . . . . .
H4 H 0.8403 0.2110 0.6235 0.022 Uiso 1 1 calc R U . . .
C74 C 0.6156(3) 0.9828(3) 0.2432(3) 0.0207(10) Uani 1 1 d . . . . .
H74 H 0.6384 0.9628 0.2046 0.025 Uiso 1 1 calc R U . . .
C69 C 0.5080(3) 0.9043(3) 0.3739(2) 0.0158(9) Uani 1 1 d . . . . .
H69 H 0.5073 0.9313 0.4185 0.019 Uiso 1 1 calc R U . . .
C5 C 0.8453(3) 0.2249(3) 0.5295(2) 0.0184(10) Uani 1 1 d . . . . .
H5A H 0.8704 0.1766 0.5161 0.022 Uiso 1 1 calc R U . . .
C82 C 0.4760(3) 0.8499(3) 0.0493(2) 0.0181(10) Uani 1 1 d . . . . .
C14 C 0.8087(3) 0.2043(3) 0.2762(3) 0.0199(10) Uani 1 1 d . . . . .
C94 C 0.7035(3) 0.6209(4) 0.5456(3) 0.0264(12) Uani 1 1 d D . . . .
H94A H 0.7204 0.6819 0.5558 0.040 Uiso 1 1 calc R U . . .
H94B H 0.7491 0.5943 0.5639 0.040 Uiso 1 1 calc R U . . .
H94C H 0.6541 0.6070 0.5653 0.040 Uiso 1 1 calc R U . . .
C16 C 0.6509(3) 0.3937(3) 0.0428(2) 0.0182(10) Uani 1 1 d . . . . .
C79 C 0.4083(4) 0.9253(4) -0.0507(3) 0.0269(12) Uani 1 1 d . . . . .
H79 H 0.3864 0.9516 -0.0846 0.032 Uiso 1 1 calc R U . . .
C17 C 0.6750(3) 0.3329(3) -0.0042(2) 0.0203(10) Uani 1 1 d . . . . .
H17 H 0.6532 0.3258 -0.0500 0.024 Uiso 1 1 calc R U . . .
C75 C 0.5777(3) 0.9248(3) 0.2759(2) 0.0158(9) Uani 1 1 d . . . . .
C72 C 0.5879(4) 1.0991(3) 0.3232(3) 0.0258(11) Uani 1 1 d . . . . .
H72 H 0.5916 1.1579 0.3390 0.031 Uiso 1 1 calc R U . . .
C70 C 0.5437(3) 0.9566(3) 0.3335(2) 0.0167(10) Uani 1 1 d . . . . .
C48 C 0.7152(3) 0.8403(3) 0.3951(2) 0.0142(9) Uani 1 1 d . . . . .
C39 C 0.9455(3) 0.7259(3) 0.3927(2) 0.0190(10) Uani 1 1 d . . . . .
H39 H 0.9837 0.7531 0.3703 0.023 Uiso 1 1 calc R U . . .
C15 C 0.5667(4) 0.4390(4) -0.0426(3) 0.0310(13) Uani 1 1 d . . . . .
H15A H 0.6135 0.4480 -0.0662 0.046 Uiso 1 1 calc R U . . .
H15B H 0.5303 0.4812 -0.0476 0.046 Uiso 1 1 calc R U . . .
H15C H 0.5349 0.3828 -0.0612 0.046 Uiso 1 1 calc R U . . .
C35 C 1.0150(3) 0.5998(3) 0.2989(3) 0.0217(11) Uani 1 1 d . . . . .
H35 H 1.0546 0.6092 0.3386 0.026 Uiso 1 1 calc R U . . .
C27 C 0.9599(3) 0.4499(3) 0.3890(3) 0.0208(10) Uani 1 1 d . . . . .
H27 H 0.9483 0.4789 0.4300 0.025 Uiso 1 1 calc R U . . .
C18 C 0.7310(3) 0.2829(3) 0.0162(2) 0.0217(11) Uani 1 1 d . . . . .
H18 H 0.7460 0.2402 -0.0158 0.026 Uiso 1 1 calc R U . . .
C9 C 0.8686(3) 0.1751(3) 0.3191(3) 0.0208(10) Uani 1 1 d . . . . .
C47 C 0.6921(3) 0.8689(3) 0.4572(2) 0.0174(10) Uani 1 1 d . . . . .
C53 C 0.7044(3) 0.7481(3) 0.3656(2) 0.0133(9) Uani 1 1 d . . . . .
C63 C 0.4090(3) 0.7313(3) 0.5199(2) 0.0169(10) Uani 1 1 d . . . . .
H63 H 0.3973 0.7128 0.5586 0.020 Uiso 1 1 calc R U . . .
C3 C 0.7909(3) 0.3166(3) 0.6142(2) 0.0177(10) Uani 1 1 d . . . . .
H3A H 0.7781 0.3292 0.6578 0.021 Uiso 1 1 calc R U . . .
C25 C 1.0556(3) 0.3832(4) 0.3268(3) 0.0275(12) Uani 1 1 d . . . . .
H25 H 1.1087 0.3660 0.3252 0.033 Uiso 1 1 calc R U . . .
C77 C 0.4965(3) 0.8310(3) -0.0146(3) 0.0221(11) Uani 1 1 d . . . . .
C55 C 0.8939(3) 0.8750(4) 0.2397(3) 0.0251(11) Uani 1 1 d . . . . .
C37 C 0.8758(3) 0.6044(3) 0.2433(2) 0.0160(9) Uani 1 1 d . . . . .
C83 C 0.5119(3) 0.8087(3) 0.1033(2) 0.0156(9) Uani 1 1 d . . . . .
C73 C 0.6203(3) 1.0678(3) 0.2661(3) 0.0256(11) Uani 1 1 d . . . . .
H73 H 0.6457 1.1057 0.2431 0.031 Uiso 1 1 calc R U . . .
C45 C 0.8972(3) 0.7335(3) 0.5025(2) 0.0182(10) Uani 1 1 d . . . . .
C1 C 0.7164(3) 0.4598(3) 0.6497(2) 0.0241(11) Uani 1 1 d . . . . .
H1A H 0.6859 0.5077 0.6522 0.036 Uiso 1 1 calc R U . . .
H1B H 0.7678 0.4750 0.6826 0.036 Uiso 1 1 calc R U . . .
H1C H 0.6815 0.4120 0.6589 0.036 Uiso 1 1 calc R U . . .
C40 C 0.9343(3) 0.7727(3) 0.4565(3) 0.0211(11) Uani 1 1 d . . . . .
C38 C 0.7908(3) 0.6253(3) 0.2475(2) 0.0139(9) Uani 1 1 d . . . . .
C24 C 0.9970(3) 0.3675(3) 0.2700(3) 0.0243(11) Uani 1 1 d . . . . .
H24 H 1.0107 0.3405 0.2291 0.029 Uiso 1 1 calc R U . . .
C33 C 0.9787(3) 0.5517(4) 0.1794(3) 0.0258(11) Uani 1 1 d . . . . .
H33 H 0.9940 0.5283 0.1382 0.031 Uiso 1 1 calc R U . . .
C60 C 0.8501(3) 0.8510(3) 0.1740(3) 0.0234(11) Uani 1 1 d . . . . .
C26 C 1.0369(3) 0.4245(4) 0.3864(3) 0.0245(11) Uani 1 1 d . . . . .
H26 H 1.0773 0.4353 0.4256 0.029 Uiso 1 1 calc R U . . .
C71 C 0.5507(3) 1.0435(3) 0.3562(3) 0.0216(10) Uani 1 1 d . . . . .
H71 H 0.5294 1.0647 0.3952 0.026 Uiso 1 1 calc R U . . .
C80 C 0.3850(3) 0.9445(3) 0.0121(3) 0.0245(11) Uani 1 1 d . . . . .
H80 H 0.3474 0.9831 0.0210 0.029 Uiso 1 1 calc R U . . .
C90 C 0.3344(3) 0.9097(3) 0.2468(3) 0.0230(11) Uani 1 1 d . . . . .
C12 C 0.8414(4) 0.1084(4) 0.1825(3) 0.0319(13) Uani 1 1 d . . . . .
H12 H 0.8321 0.0851 0.1361 0.038 Uiso 1 1 calc R U . . .
C29 C 0.8554(4) 0.5181(4) 0.0660(3) 0.0296(12) Uani 1 1 d . . . . .
H29A H 0.8047 0.5049 0.0324 0.044 Uiso 1 1 calc R U . . .
H29B H 0.8774 0.4662 0.0701 0.044 Uiso 1 1 calc R U . . .
H29C H 0.8973 0.5564 0.0526 0.044 Uiso 1 1 calc R U . . .
C11 C 0.9018(4) 0.0810(4) 0.2254(3) 0.0352(14) Uani 1 1 d . . . . .
H11 H 0.9332 0.0399 0.2076 0.042 Uiso 1 1 calc R U . . .
C22 C 0.8620(3) 0.3741(3) 0.2082(2) 0.0174(10) Uani 1 1 d . . . . .
H22 H 0.8874 0.3649 0.1697 0.021 Uiso 1 1 calc R U . . .
C93 C 0.7008(4) 0.6714(4) 0.0462(3) 0.0277(12) Uani 1 1 d D . . . .
H93A H 0.6792 0.6240 0.0087 0.041 Uiso 1 1 calc R U . . .
H93B H 0.7605 0.6717 0.0604 0.041 Uiso 1 1 calc R U . . .
H93C H 0.6927 0.7240 0.0325 0.041 Uiso 1 1 calc R U . . .
C34 C 1.0361(3) 0.5676(4) 0.2382(3) 0.0252(11) Uani 1 1 d . . . . .
H34 H 1.0912 0.5560 0.2364 0.030 Uiso 1 1 calc R U . . .
C78 C 0.4629(3) 0.8684(3) -0.0640(3) 0.0251(11) Uani 1 1 d . . . . .
H78 H 0.4771 0.8552 -0.1070 0.030 Uiso 1 1 calc R U . . .
C88 C 0.2456(4) 0.9675(4) 0.3212(3) 0.0308(13) Uani 1 1 d . . . . .
H88 H 0.2182 0.9648 0.3582 0.037 Uiso 1 1 calc R U . . .
C41 C 0.9606(3) 0.8595(3) 0.4716(3) 0.0246(11) Uani 1 1 d . . . . .
H41 H 0.9873 0.8846 0.4410 0.029 Uiso 1 1 calc R U . . .
C89 C 0.2943(3) 0.9084(4) 0.3026(3) 0.0255(12) Uani 1 1 d . . . . .
H89 H 0.3012 0.8661 0.3272 0.031 Uiso 1 1 calc R U . . .
C50 C 0.7619(3) 0.9835(3) 0.3892(3) 0.0227(11) Uani 1 1 d . . . . .
H50 H 0.7855 1.0228 0.3664 0.027 Uiso 1 1 calc R U . . .
C85 C 0.3215(4) 0.9734(4) 0.2107(3) 0.0267(12) Uani 1 1 d . . . . .
C81 C 0.4182(3) 0.9056(3) 0.0606(2) 0.0205(10) Uani 1 1 d . . . . .
C13 C 0.7961(4) 0.1685(3) 0.2074(3) 0.0256(11) Uani 1 1 d . . . . .
H13 H 0.7557 0.1863 0.1780 0.031 Uiso 1 1 calc R U . . .
C42 C 0.9486(4) 0.9094(3) 0.5296(3) 0.0310(13) Uani 1 1 d . . . . .
H42 H 0.9641 0.9686 0.5382 0.037 Uiso 1 1 calc R U . . .
C10 C 0.9151(4) 0.1134(4) 0.2921(3) 0.0288(12) Uani 1 1 d . . . . .
H10 H 0.9557 0.0945 0.3206 0.035 Uiso 1 1 calc R U . . .
C84 C 0.3517(4) 0.9748(4) 0.1498(3) 0.0292(12) Uani 1 1 d . . . . .
H84 H 0.3410 1.0185 0.1274 0.035 Uiso 1 1 calc R U . . .
C87 C 0.2350(4) 1.0324(4) 0.2871(3) 0.0360(14) Uani 1 1 d . . . . .
H87 H 0.2026 1.0741 0.3019 0.043 Uiso 1 1 calc R U . . .
C43 C 0.9133(4) 0.8715(3) 0.5759(3) 0.0285(12) Uani 1 1 d . . . . .
H43 H 0.9054 0.9053 0.6164 0.034 Uiso 1 1 calc R U . . .
C51 C 0.7387(3) 1.0105(3) 0.4503(3) 0.0236(11) Uani 1 1 d . . . . .
H51 H 0.7471 1.0689 0.4692 0.028 Uiso 1 1 calc R U . . .
C86 C 0.2718(4) 1.0346(4) 0.2323(3) 0.0372(15) Uani 1 1 d . . . . .
H86 H 0.2639 1.0776 0.2086 0.045 Uiso 1 1 calc R U . . .
C44 C 0.8896(3) 0.7856(3) 0.5635(3) 0.0246(11) Uani 1 1 d . . . . .
H44 H 0.8678 0.7610 0.5964 0.029 Uiso 1 1 calc R U . . .
C46 C 0.6318(4) 0.8341(4) 0.5481(3) 0.0308(13) Uani 1 1 d . . . . .
H46A H 0.5910 0.8724 0.5440 0.046 Uiso 1 1 calc R U . . .
H46B H 0.6803 0.8627 0.5813 0.046 Uiso 1 1 calc R U . . .
H46C H 0.6063 0.7846 0.5620 0.046 Uiso 1 1 calc R U . . .
C56 C 0.9818(4) 0.8922(4) 0.2519(3) 0.0356(14) Uani 1 1 d . . . . .
H56 H 1.0104 0.9091 0.2965 0.043 Uiso 1 1 calc R U . . .
C59 C 0.8982(4) 0.8462(4) 0.1223(3) 0.0363(14) Uani 1 1 d . . . . .
H59 H 0.8708 0.8308 0.0774 0.044 Uiso 1 1 calc R U . . .
C58 C 0.9834(4) 0.8633(5) 0.1358(4) 0.0480(18) Uani 1 1 d . . . . .
H58 H 1.0138 0.8602 0.1000 0.058 Uiso 1 1 calc R U . . .
C57 C 1.0271(4) 0.8852(5) 0.2011(4) 0.0508(19) Uani 1 1 d . . . . .
H57 H 1.0864 0.8949 0.2099 0.061 Uiso 1 1 calc R U . . .
C76 C 0.5548(5) 0.7341(5) -0.0897(3) 0.051(2) Uani 1 1 d . . . . .
H76A H 0.4989 0.7110 -0.1149 0.076 Uiso 1 1 calc R U . . .
H76B H 0.5883 0.6888 -0.0891 0.076 Uiso 1 1 calc R U . . .
H76C H 0.5815 0.7763 -0.1106 0.076 Uiso 1 1 calc R U . . .
N10 N 0.1979(8) 0.2433(8) 0.2891(8) 0.140(5) Uani 1 1 d . . . . .
C91 C 0.2677(9) 0.2582(7) 0.2858(6) 0.084(3) Uani 1 1 d . . . . .
C92 C 0.3514(9) 0.2710(9) 0.2854(8) 0.119(5) Uani 1 1 d . . . . .
H92A H 0.3616 0.2563 0.2397 0.178 Uiso 1 1 calc R U . . .
H92B H 0.3787 0.2357 0.3119 0.178 Uiso 1 1 calc R U . . .
H92C H 0.3740 0.3302 0.3044 0.178 Uiso 1 1 calc R U . . .

loop_
_atom_site_aniso_label
_atom_site_aniso_U_11
_atom_site_aniso_U_22
_atom_site_aniso_U_33
_atom_site_aniso_U_23
_atom_site_aniso_U_13
_atom_site_aniso_U_12
Dy2 0.01194(13) 0.01413(14) 0.00885(13) -0.00033(10) -0.00091(9) -0.00145(10)
Dy5 0.01321(13) 0.01452(14) 0.00860(13) -0.00031(10) 0.00069(10) -0.00037(10)
Dy4 0.01026(13) 0.01423(14) 0.00770(13) -0.00037(10) 0.00057(9) -0.00056(9)
Dy3 0.01198(13) 0.01669(14) 0.00887(13) 0.00057(10) 0.00046(9) -0.00032(10)
Dy1 0.01221(13) 0.01691(14) 0.01094(14) 0.00253(10) 0.00193(10) -0.00018(10)
O13 0.0241(18) 0.0208(18) 0.0163(17) 0.0053(14) 0.0096(14) 0.0066(14)
O23 0.0153(15) 0.0156(16) 0.0089(15) 0.0020(12) 0.0004(12) -0.0001(12)
O6 0.0161(16) 0.0162(16) 0.0116(15) 0.0009(13) 0.0015(12) 0.0008(13)
O15 0.0153(15) 0.0159(16) 0.0107(16) -0.0024(12) 0.0022(12) -0.0007(12)
O14 0.0119(15) 0.0178(16) 0.0139(16) -0.0006(13) 0.0015(12) 0.0010(12)
O11 0.0170(16) 0.0159(16) 0.0103(15) 0.0018(12) 0.0004(12) -0.0013(12)
O1 0.0173(16) 0.0180(17) 0.0090(15) -0.0015(13) -0.0034(12) -0.0045(13)
O22 0.0167(16) 0.0164(17) 0.0134(16) 0.0011(13) 0.0006(13) 0.0001(13)
O3 0.0172(16) 0.0188(17) 0.0152(16) 0.0042(13) 0.0003(13) 0.0020(13)
O18 0.0162(15) 0.0141(16) 0.0120(16) -0.0021(12) 0.0027(12) 0.0012(12)
O36 0.0166(16) 0.0236(18) 0.0066(15) 0.0002(13) 0.0026(12) 0.0036(13)
O2 0.0086(14) 0.0165(16) 0.0121(15) -0.0008(12) -0.0004(12) 0.0007(12)
O17 0.0251(18) 0.037(2) 0.0052(15) -0.0003(14) -0.0021(13) 0.0121(16)
O37 0.0256(18) 0.0166(17) 0.0124(16) 0.0036(13) 0.0069(13) 0.0033(14)
O19 0.0136(15) 0.0182(16) 0.0094(15) -0.0004(12) 0.0005(12) 0.0012(12)
O8 0.0132(16) 0.0297(19) 0.0182(17) 0.0095(15) 0.0067(13) -0.0022(14)
O16 0.0115(14) 0.0130(15) 0.0103(15) -0.0012(12) 0.0043(12) -0.0021(12)
O12 0.0232(18) 0.0239(18) 0.0176(17) 0.0051(14) 0.0012(14) 0.0082(14)
O24 0.0280(18) 0.0172(17) 0.0159(17) 0.0030(14) 0.0053(14) 0.0056(14)
O20 0.0110(15) 0.0156(16) 0.0128(16) 0.0002(12) 0.0002(12) 0.0004(12)
O21 0.0274(19) 0.0249(19) 0.0111(16) 0.0015(14) 0.0043(14) 0.0054(15)
O7 0.0145(15) 0.0160(16) 0.0101(15) -0.0007(12) 0.0006(12) -0.0004(12)
O28 0.0198(17) 0.033(2) 0.0174(18) 0.0051(15) 0.0059(14) 0.0020(15)
O31 0.0164(16) 0.0215(18) 0.0220(18) 0.0055(14) 0.0031(14) 0.0003(13)
O26 0.0092(14) 0.0152(15) 0.0077(14) -0.0021(12) 0.0046(11) -0.0041(11)
O5 0.0235(18) 0.0207(18) 0.0140(17) -0.0026(14) 0.0054(14) -0.0031(14)
O27 0.0189(17) 0.031(2) 0.0165(18) -0.0047(15) 0.0016(14) -0.0109(15)
O25 0.0110(14) 0.0145(16) 0.0118(15) -0.0014(12) -0.0015(12) -0.0033(12)
O30 0.0148(16) 0.0281(19) 0.0162(17) 0.0016(15) -0.0029(13) -0.0035(14)
O33 0.032(2) 0.0185(18) 0.0175(18) -0.0016(14) 0.0003(15) -0.0036(15)
O4 0.0195(17) 0.033(2) 0.0124(17) -0.0003(15) 0.0030(13) 0.0012(15)
O34 0.0204(17) 0.0246(19) 0.0163(17) 0.0014(14) -0.0020(14) -0.0089(14)
O10 0.0164(16) 0.0217(17) 0.0123(16) 0.0046(13) -0.0003(13) 0.0030(13)
N5 0.0162(19) 0.016(2) 0.014(2) 0.0034(16) 0.0011(15) 0.0019(15)
N1 0.019(2) 0.0139(19) 0.016(2) 0.0049(16) 0.0015(16) -0.0001(15)
O9 0.038(2) 0.052(3) 0.0120(18) 0.0061(17) 0.0042(16) 0.022(2)
N2 0.0125(18) 0.019(2) 0.0134(19) 0.0020(16) 0.0007(15) 0.0009(15)
N6 0.0156(19) 0.018(2) 0.013(2) -0.0004(16) 0.0014(15) -0.0003(15)
N7 0.030(2) 0.024(2) 0.022(2) 0.0089(19) -0.0075(19) -0.0079(19)
N9 0.017(2) 0.038(3) 0.019(2) 0.010(2) 0.0031(17) 0.0015(19)
O35 0.039(2) 0.041(2) 0.030(2) 0.0117(19) -0.0163(18) -0.029(2)
N8 0.020(2) 0.028(2) 0.025(2) 0.0027(19) -0.0023(18) -0.0032(18)
O29 0.019(2) 0.060(3) 0.040(3) 0.005(2) 0.0041(18) -0.0189(19)
C62 0.010(2) 0.017(2) 0.014(2) 0.0005(18) 0.0032(17) -0.0018(17)
N3 0.026(2) 0.024(2) 0.016(2) 0.0020(17) 0.0019(17) 0.0073(18)
C7 0.012(2) 0.019(2) 0.010(2) 0.0011(18) -0.0007(17) -0.0023(17)
C67 0.011(2) 0.017(2) 0.012(2) -0.0023(18) -0.0010(17) -0.0019(17)
N4 0.0112(18) 0.016(2) 0.0131(19) 0.0017(15) 0.0016(14) -0.0010(15)
C66 0.015(2) 0.015(2) 0.008(2) -0.0033(17) -0.0012(17) -0.0035(17)
C68 0.011(2) 0.015(2) 0.009(2) 0.0014(17) -0.0010(16) -0.0029(17)
C20 0.015(2) 0.015(2) 0.013(2) -0.0009(18) 0.0031(17) -0.0023(17)
C49 0.011(2) 0.016(2) 0.018(2) -0.0007(19) -0.0042(18) -0.0012(17)
O32 0.028(2) 0.069(3) 0.055(3) 0.018(3) -0.011(2) -0.034(2)
C32 0.010(2) 0.019(2) 0.013(2) 0.0012(18) 0.0038(17) 0.0042(17)
C21 0.015(2) 0.016(2) 0.013(2) -0.0008(18) 0.0029(17) -0.0014(18)
C31 0.007(2) 0.026(3) 0.008(2) -0.0035(18) -0.0015(16) -0.0024(18)
C30 0.013(2) 0.023(3) 0.018(2) 0.001(2) 0.0005(18) -0.0040(19)
C36 0.014(2) 0.020(2) 0.015(2) 0.0051(19) 0.0039(18) -0.0010(18)
C65 0.012(2) 0.017(2) 0.016(2) -0.0019(18) 0.0023(17) 0.0017(17)
C64 0.015(2) 0.022(3) 0.015(2) -0.0038(19) 0.0027(18) -0.0023(18)
C61 0.036(3) 0.025(3) 0.018(3) 0.007(2) 0.015(2) 0.008(2)
C2 0.011(2) 0.018(2) 0.017(2) -0.0012(19) -0.0013(17) -0.0022(17)
C52 0.023(3) 0.023(3) 0.018(2) -0.005(2) -0.001(2) 0.005(2)
C8 0.017(2) 0.019(2) 0.023(3) 0.003(2) 0.0052(19) 0.0020(19)
C54 0.017(2) 0.023(3) 0.019(2) 0.006(2) -0.0012(19) -0.0013(19)
C19 0.022(2) 0.022(3) 0.010(2) -0.0034(19) 0.0036(18) 0.0050(19)
C28 0.012(2) 0.018(2) 0.019(2) 0.0055(19) -0.0010(18) 0.0015(18)
C23 0.018(2) 0.022(3) 0.017(2) 0.0066(19) 0.0003(19) 0.0036(19)
C6 0.013(2) 0.016(2) 0.015(2) -0.0012(18) 0.0002(17) -0.0030(17)
C4 0.015(2) 0.022(2) 0.019(2) 0.009(2) -0.0023(18) -0.0016(18)
C74 0.020(2) 0.022(3) 0.018(2) 0.002(2) 0.0024(19) -0.0015(19)
C69 0.013(2) 0.019(2) 0.013(2) -0.0009(18) 0.0017(17) 0.0035(18)
C5 0.013(2) 0.019(2) 0.022(3) 0.006(2) -0.0014(18) 0.0000(18)
C82 0.020(2) 0.020(2) 0.012(2) 0.0037(19) -0.0007(18) -0.0033(19)
C14 0.023(2) 0.013(2) 0.023(3) 0.0021(19) 0.006(2) 0.0005(19)
C94 0.026(3) 0.035(3) 0.015(3) -0.002(2) 0.001(2) 0.005(2)
C16 0.016(2) 0.022(3) 0.013(2) -0.0030(19) 0.0018(18) 0.0030(19)
C79 0.032(3) 0.029(3) 0.019(3) 0.010(2) -0.003(2) 0.005(2)
C17 0.023(2) 0.025(3) 0.009(2) -0.0027(19) 0.0006(18) 0.001(2)
C75 0.012(2) 0.018(2) 0.013(2) -0.0006(18) -0.0023(17) -0.0002(17)
C72 0.043(3) 0.017(3) 0.018(3) 0.004(2) 0.006(2) 0.005(2)
C70 0.017(2) 0.017(2) 0.013(2) 0.0000(18) -0.0003(18) -0.0006(18)
C48 0.012(2) 0.013(2) 0.015(2) 0.0004(18) -0.0023(17) 0.0002(17)
C39 0.012(2) 0.023(3) 0.020(2) 0.007(2) -0.0021(18) -0.0014(18)
C15 0.039(3) 0.041(3) 0.010(2) 0.000(2) -0.002(2) 0.017(3)
C35 0.014(2) 0.028(3) 0.021(3) 0.004(2) -0.0004(19) -0.0026(19)
C27 0.017(2) 0.026(3) 0.016(2) 0.002(2) -0.0023(19) 0.002(2)
C18 0.022(2) 0.025(3) 0.015(2) -0.004(2) 0.0039(19) 0.002(2)
C9 0.022(2) 0.018(2) 0.022(3) 0.004(2) 0.007(2) 0.0015(19)
C47 0.013(2) 0.019(2) 0.016(2) -0.0012(19) -0.0033(18) -0.0008(18)
C53 0.009(2) 0.019(2) 0.010(2) 0.0017(18) 0.0029(17) -0.0006(17)
C63 0.016(2) 0.018(2) 0.013(2) -0.0025(18) 0.0046(18) -0.0035(18)
C3 0.018(2) 0.021(2) 0.011(2) 0.0034(19) -0.0017(18) -0.0009(19)
C25 0.017(2) 0.038(3) 0.027(3) 0.006(2) -0.003(2) 0.011(2)
C77 0.020(2) 0.028(3) 0.016(2) 0.002(2) 0.0012(19) 0.003(2)
C55 0.017(2) 0.031(3) 0.028(3) 0.008(2) 0.005(2) 0.001(2)
C37 0.015(2) 0.015(2) 0.017(2) 0.0054(18) 0.0019(18) -0.0031(18)
C83 0.018(2) 0.018(2) 0.010(2) 0.0007(18) 0.0003(18) 0.0027(18)
C73 0.030(3) 0.023(3) 0.024(3) 0.007(2) 0.008(2) -0.003(2)
C45 0.016(2) 0.021(3) 0.012(2) -0.0017(19) -0.0051(18) -0.0018(18)
C1 0.031(3) 0.029(3) 0.013(2) 0.001(2) 0.010(2) 0.008(2)
C40 0.013(2) 0.023(3) 0.022(3) -0.001(2) -0.0005(19) -0.0008(19)
C38 0.015(2) 0.015(2) 0.006(2) -0.0039(17) -0.0018(16) -0.0042(17)
C24 0.020(3) 0.030(3) 0.020(3) -0.001(2) 0.003(2) 0.006(2)
C33 0.022(3) 0.035(3) 0.023(3) 0.007(2) 0.010(2) 0.004(2)
C60 0.015(2) 0.029(3) 0.029(3) 0.012(2) 0.005(2) 0.002(2)
C26 0.014(2) 0.035(3) 0.024(3) 0.009(2) -0.003(2) 0.005(2)
C71 0.027(3) 0.020(3) 0.016(2) -0.001(2) 0.005(2) 0.001(2)
C80 0.023(3) 0.026(3) 0.025(3) 0.007(2) 0.001(2) 0.007(2)
C90 0.016(2) 0.029(3) 0.019(3) -0.004(2) -0.0026(19) 0.005(2)
C12 0.046(4) 0.031(3) 0.019(3) 0.001(2) 0.011(2) 0.009(3)
C29 0.032(3) 0.042(3) 0.013(2) 0.000(2) 0.008(2) 0.003(2)
C11 0.042(3) 0.036(3) 0.032(3) 0.004(3) 0.013(3) 0.019(3)
C22 0.020(2) 0.017(2) 0.016(2) 0.0014(19) 0.0076(19) 0.0043(18)
C93 0.036(3) 0.033(3) 0.016(3) 0.005(2) 0.013(2) 0.006(2)
C34 0.010(2) 0.035(3) 0.030(3) 0.007(2) 0.005(2) 0.001(2)
C78 0.030(3) 0.028(3) 0.014(2) 0.005(2) -0.001(2) -0.002(2)
C88 0.026(3) 0.042(3) 0.021(3) -0.003(2) 0.003(2) 0.007(2)
C41 0.024(3) 0.022(3) 0.024(3) 0.001(2) 0.002(2) -0.001(2)
C89 0.022(3) 0.036(3) 0.015(2) -0.001(2) -0.002(2) 0.009(2)
C50 0.019(2) 0.020(3) 0.027(3) 0.005(2) -0.002(2) -0.0015(19)
C85 0.032(3) 0.026(3) 0.024(3) 0.006(2) 0.005(2) 0.009(2)
C81 0.023(2) 0.020(2) 0.017(2) 0.004(2) -0.0003(19) 0.000(2)
C13 0.033(3) 0.022(3) 0.022(3) 0.003(2) 0.003(2) 0.005(2)
C42 0.037(3) 0.015(3) 0.036(3) -0.001(2) 0.004(3) -0.003(2)
C10 0.029(3) 0.034(3) 0.027(3) 0.004(2) 0.011(2) 0.013(2)
C84 0.036(3) 0.027(3) 0.028(3) 0.010(2) 0.003(2) 0.015(2)
C87 0.039(3) 0.041(4) 0.028(3) -0.003(3) 0.008(3) 0.021(3)
C43 0.029(3) 0.024(3) 0.026(3) -0.006(2) 0.005(2) 0.002(2)
C51 0.024(3) 0.014(2) 0.026(3) -0.005(2) -0.005(2) 0.0018(19)
C86 0.056(4) 0.029(3) 0.029(3) 0.003(3) 0.007(3) 0.019(3)
C44 0.024(3) 0.025(3) 0.018(3) -0.003(2) -0.002(2) -0.002(2)
C46 0.035(3) 0.033(3) 0.018(3) -0.009(2) 0.009(2) -0.005(2)
C56 0.021(3) 0.049(4) 0.036(3) 0.012(3) 0.001(2) 0.004(3)
C59 0.025(3) 0.055(4) 0.029(3) 0.008(3) 0.010(2) 0.001(3)
C58 0.023(3) 0.079(5) 0.046(4) 0.013(4) 0.021(3) 0.007(3)
C57 0.017(3) 0.082(6) 0.052(4) 0.014(4) 0.009(3) 0.000(3)
C76 0.070(5) 0.070(5) 0.018(3) 0.004(3) 0.007(3) 0.040(4)
N10 0.089(8) 0.129(10) 0.206(15) 0.008(9) 0.044(9) 0.056(8)
C91 0.108(9) 0.084(7) 0.075(7) 0.020(6) 0.032(7) 0.047(7)
C92 0.106(10) 0.113(10) 0.165(15) 0.056(10) 0.078(10) 0.016(8)

loop_
_atom_type_symbol
_atom_type_description
_atom_type_scat_dispersion_real
_atom_type_scat_dispersion_imag
_atom_type_scat_source
C C 0.0181 0.0091 'International Tables Vol C Tables 4.2.6.8 and 6.1.1.4'
H H 0.0000 0.0000 'International Tables Vol C Tables 4.2.6.8 and 6.1.1.4'
Dy Dy -9.8046 9.8477 'International Tables Vol C Tables 4.2.6.8 and 6.1.1.4'
N N 0.0311 0.0180 'International Tables Vol C Tables 4.2.6.8 and 6.1.1.4'
O O 0.0492 0.0322 'International Tables Vol C Tables 4.2.6.8 and 6.1.1.4'

loop_
_geom_angle_atom_site_label_1
_geom_angle_atom_site_label_2
_geom_angle_atom_site_label_3
_geom_angle
_geom_angle_site_symmetry_1
_geom_angle_site_symmetry_3
_geom_angle_publ_flag
O6 Dy2 Dy4 62.88(8) . . ?
O6 Dy2 O22 140.31(11) . . ?
O6 Dy2 O36 72.26(11) . . ?
O6 Dy2 O2 70.41(10) . . ?
O6 Dy2 O20 143.31(11) . . ?
O6 Dy2 O25 92.73(11) . . ?
O6 Dy2 N2 80.56(12) . . ?
O1 Dy2 Dy4 143.47(9) . . ?
O1 Dy2 O6 81.18(12) . . ?
O1 Dy2 O22 78.69(12) . . ?
O1 Dy2 O36 81.38(11) . . ?
O1 Dy2 O2 136.47(11) . . ?
O1 Dy2 O20 124.29(12) . . ?
O1 Dy2 O25 152.18(12) . . ?
O1 Dy2 N2 72.88(13) . . ?
O22 Dy2 Dy4 125.00(8) . . ?
O22 Dy2 O36 71.15(11) . . ?
O22 Dy2 O2 142.72(10) . . ?
O22 Dy2 N2 124.39(12) . . ?
O36 Dy2 Dy4 81.59(7) . . ?
O36 Dy2 O2 118.17(10) . . ?
O36 Dy2 N2 145.00(12) . . ?
O2 Dy2 Dy4 37.58(7) . . ?
O20 Dy2 Dy4 90.77(7) . . ?
O20 Dy2 O22 75.23(11) . . ?
O20 Dy2 O36 131.87(11) . . ?
O20 Dy2 O2 73.25(10) . . ?
O20 Dy2 O25 75.43(11) . . ?
O20 Dy2 N2 82.87(12) . . ?
O25 Dy2 Dy4 35.81(8) . . ?
O25 Dy2 O22 89.53(11) . . ?
O25 Dy2 O36 70.94(11) . . ?
O25 Dy2 O2 63.70(10) . . ?
O25 Dy2 N2 133.15(12) . . ?
N2 Dy2 Dy4 105.40(9) . . ?
N2 Dy2 O2 70.49(11) . . ?
O23 Dy5 Dy4 109.74(8) . . ?
O23 Dy5 O33 117.27(12) . . ?
O23 Dy5 O34 77.10(11) . . ?
O23 Dy5 N6 139.18(12) . . ?
O19 Dy5 Dy4 36.17(8) . . ?
O19 Dy5 O23 143.79(11) . . ?
O19 Dy5 O25 70.16(11) . . ?
O19 Dy5 O33 75.97(12) . . ?
O19 Dy5 O34 88.46(12) . . ?
O19 Dy5 N6 72.70(12) . . ?
O24 Dy5 Dy4 176.89(9) . . ?
O24 Dy5 O23 71.61(12) . . ?
O24 Dy5 O19 143.22(11) . . ?
O24 Dy5 O20 88.29(12) . . ?
O24 Dy5 O25 146.60(11) . . ?
O24 Dy5 O33 76.24(12) . . ?
O24 Dy5 O34 93.45(13) . . ?
O24 Dy5 N6 80.20(13) . . ?
O20 Dy5 Dy4 89.32(8) . . ?
O20 Dy5 O23 76.48(11) . . ?
O20 Dy5 O19 106.88(11) . . ?
O20 Dy5 O25 75.97(11) . . ?
O20 Dy5 O33 153.53(12) . . ?
O20 Dy5 O34 151.48(11) . . ?
O20 Dy5 N6 73.72(12) . . ?
O25 Dy5 Dy4 34.10(8) . . ?
O25 Dy5 O23 76.10(11) . . ?
O25 Dy5 O33 127.77(12) . . ?
O25 Dy5 O34 87.43(12) . . ?
O25 Dy5 N6 121.58(12) . . ?
O33 Dy5 Dy4 105.23(9) . . ?
O33 Dy5 N6 82.46(13) . . ?
O34 Dy5 Dy4 89.60(9) . . ?
O34 Dy5 O33 52.64(12) . . ?
O34 Dy5 N6 134.63(12) . . ?
N6 Dy5 Dy4 97.22(9) . . ?
O15 Dy4 Dy1 84.43(8) . . ?
O15 Dy4 C68 26.06(11) . . ?
O14 Dy4 Dy1 108.17(7) . . ?
O14 Dy4 O15 51.11(10) . . ?
O14 Dy4 C68 25.13(12) . . ?
O18 Dy4 Dy1 68.96(7) . . ?
O18 Dy4 O15 131.00(10) . . ?
O18 Dy4 O14 175.31(10) . . ?
O18 Dy4 C68 156.47(12) . . ?
O2 Dy4 Dy1 72.83(8) . . ?
O2 Dy4 O15 139.61(10) . . ?
O2 Dy4 O14 104.75(10) . . ?
O2 Dy4 O18 71.00(10) . . ?
O2 Dy4 O19 72.62(10) . . ?
O2 Dy4 O7 69.78(10) . . ?
O2 Dy4 O31 136.84(11) . . ?
O2 Dy4 O30 140.81(11) . . ?
O2 Dy4 C68 122.87(11) . . ?
O19 Dy4 Dy1 117.57(8) . . ?
O19 Dy4 O15 147.42(10) . . ?
O19 Dy4 O14 130.09(11) . . ?
O19 Dy4 O18 51.21(10) . . ?
O19 Dy4 C68 146.68(12) . . ?
O7 Dy4 Dy1 39.15(7) . . ?
O7 Dy4 O15 71.51(10) . . ?
O7 Dy4 O14 71.56(11) . . ?
O7 Dy4 O18 104.71(10) . . ?
O7 Dy4 O19 140.74(10) . . ?
O7 Dy4 O31 139.54(11) . . ?
O7 Dy4 C68 67.91(11) . . ?
O31 Dy4 Dy1 150.17(8) . . ?
O31 Dy4 O15 72.49(11) . . ?
O31 Dy4 O14 71.75(11) . . ?
O31 Dy4 O18 112.64(11) . . ?
O31 Dy4 O19 77.90(11) . . ?
O31 Dy4 C68 71.63(12) . . ?
O26 Dy4 Dy1 34.47(7) . . ?
O26 Dy4 O15 66.22(10) . . ?
O26 Dy4 O14 111.02(10) . . ?
O26 Dy4 O18 68.91(10) . . ?
O26 Dy4 O2 105.12(10) . . ?
O26 Dy4 O19 117.79(10) . . ?
O26 Dy4 O7 63.37(10) . . ?
O26 Dy4 O31 116.40(11) . . ?
O26 Dy4 O25 168.15(10) . . ?
O26 Dy4 O30 72.23(11) . . ?
O26 Dy4 C68 88.28(11) . . ?
O25 Dy4 Dy1 133.78(7) . . ?
O25 Dy4 O15 117.12(11) . . ?
O25 Dy4 O14 68.18(10) . . ?
O25 Dy4 O18 110.86(11) . . ?
O25 Dy4 O2 64.62(11) . . ?
O25 Dy4 O19 66.22(10) . . ?
O25 Dy4 O7 106.11(10) . . ?
O25 Dy4 O31 74.98(11) . . ?
O25 Dy4 O30 119.34(11) . . ?
O25 Dy4 C68 92.65(12) . . ?
O30 Dy4 Dy1 104.79(9) . . ?
O30 Dy4 O15 76.61(11) . . ?
O30 Dy4 O14 112.70(11) . . ?
O30 Dy4 O18 71.87(11) . . ?
O30 Dy4 O19 74.65(11) . . ?
O30 Dy4 O7 132.72(11) . . ?
O30 Dy4 O31 52.24(12) . . ?
O30 Dy4 C68 96.31(12) . . ?
C68 Dy4 Dy1 95.71(9) . . ?
Dy1 Dy3 Dy4 60.407(7) . . ?
O15 Dy3 Dy4 36.41(8) . . ?
O15 Dy3 Dy1 91.48(8) . . ?
O15 Dy3 O11 143.26(11) . . ?
O15 Dy3 O28 75.94(12) . . ?
O15 Dy3 O26 70.32(11) . . ?
O15 Dy3 O27 89.32(12) . . ?
O15 Dy3 N4 71.42(12) . . ?
O11 Dy3 Dy4 108.75(8) . . ?
O11 Dy3 Dy1 68.27(8) . . ?
O11 Dy3 O28 117.90(11) . . ?
O11 Dy3 O26 75.50(11) . . ?
O11 Dy3 O27 76.92(12) . . ?
O11 Dy3 N4 140.61(12) . . ?
O16 Dy3 Dy4 88.71(8) . . ?
O16 Dy3 Dy1 37.38(8) . . ?
O16 Dy3 O15 105.86(11) . . ?
O16 Dy3 O11 76.92(11) . . ?
O16 Dy3 O28 153.52(11) . . ?
O16 Dy3 O26 74.56(10) . . ?
O16 Dy3 O27 151.91(12) . . ?
O16 Dy3 N4 74.06(12) . . ?
O12 Dy3 Dy4 176.30(9) . . ?
O12 Dy3 Dy1 117.96(9) . . ?
O12 Dy3 O15 142.82(12) . . ?
O12 Dy3 O11 72.83(12) . . ?
O12 Dy3 O16 88.42(12) . . ?
O12 Dy3 O28 76.62(13) . . ?
O12 Dy3 O26 146.70(12) . . ?
O12 Dy3 O27 93.48(13) . . ?
O12 Dy3 N4 80.28(12) . . ?
O28 Dy3 Dy4 105.15(9) . . ?
O28 Dy3 Dy1 165.32(9) . . ?
O28 Dy3 N4 81.88(12) . . ?
O26 Dy3 Dy4 33.94(8) . . ?
O26 Dy3 Dy1 37.60(7) . . ?
O26 Dy3 O28 128.65(11) . . ?
O26 Dy3 O27 89.15(11) . . ?
O26 Dy3 N4 120.35(11) . . ?
O27 Dy3 Dy4 90.15(10) . . ?
O27 Dy3 Dy1 121.03(9) . . ?
O27 Dy3 O28 52.48(12) . . ?
O27 Dy3 N4 133.88(12) . . ?
N4 Dy3 Dy4 96.69(9) . . ?
N4 Dy3 Dy1 101.51(9) . . ?
Dy3 Dy1 Dy4 63.314(7) . . ?
O3 Dy1 Dy4 64.13(8) . . ?
O3 Dy1 Dy3 127.43(8) . . ?
O3 Dy1 O37 71.44(11) . . ?
O3 Dy1 O16 144.09(11) . . ?
O3 Dy1 O7 71.67(11) . . ?
O3 Dy1 O26 94.30(11) . . ?
O3 Dy1 O10 140.14(11) . . ?
O3 Dy1 N1 81.44(12) . . ?
O37 Dy1 Dy4 81.40(8) . . ?
O37 Dy1 Dy3 101.83(8) . . ?
O37 Dy1 O7 118.23(11) . . ?
O37 Dy1 N1 145.03(12) . . ?
O8 Dy1 Dy4 147.98(9) . . ?
O8 Dy1 Dy3 147.87(9) . . ?
O8 Dy1 O3 84.42(12) . . ?
O8 Dy1 O37 83.04(12) . . ?
O8 Dy1 O16 120.19(12) . . ?
O8 Dy1 O7 138.76(11) . . ?
O8 Dy1 O26 153.99(12) . . ?
O8 Dy1 O10 77.72(12) . . ?
O8 Dy1 N1 72.51(13) . . ?
O16 Dy1 Dy4 90.65(8) . . ?
O16 Dy1 Dy3 36.50(7) . . ?
O16 Dy1 O37 132.59(11) . . ?
O16 Dy1 O7 72.86(11) . . ?
O16 Dy1 O10 74.45(11) . . ?
O16 Dy1 N1 82.05(12) . . ?
O7 Dy1 Dy4 37.92(7) . . ?
O7 Dy1 Dy3 66.59(7) . . ?
O7 Dy1 N1 71.09(12) . . ?
O26 Dy1 Dy4 35.80(8) . . ?
O26 Dy1 Dy3 38.51(7) . . ?
O26 Dy1 O37 72.02(11) . . ?
O26 Dy1 O16 74.59(11) . . ?
O26 Dy1 O7 63.42(10) . . ?
O26 Dy1 O10 87.14(11) . . ?
O26 Dy1 N1 133.11(12) . . ?
O10 Dy1 Dy4 122.52(8) . . ?
O10 Dy1 Dy3 74.07(8) . . ?
O10 Dy1 O37 71.23(11) . . ?
O10 Dy1 O7 140.60(11) . . ?
O10 Dy1 N1 124.94(12) . . ?
N1 Dy1 Dy4 106.51(9) . . ?
N1 Dy1 Dy3 112.23(9) . . ?
C62 O13 C61 117.1(4) . . ?
C32 O23 Dy5 136.9(3) . . ?
C53 O6 Dy2 148.5(3) . . ?
Dy3 O15 Dy4 110.78(13) . . ?
C68 O15 Dy4 94.2(3) . . ?
C68 O15 Dy3 136.6(3) . . ?
C68 O14 Dy4 95.5(3) . . ?
C83 O11 Dy3 137.4(3) . . ?
C45 O1 Dy2 127.9(3) . . ?
C32 O22 Dy2 127.3(3) . . ?
C38 O3 Dy1 146.8(3) . . ?
C31 O18 Dy4 95.0(3) . . ?
Dy2 O36 H36 121.7(15) . . ?
C94 O36 Dy2 124.7(3) . . ?
C94 O36 H36 107.4(15) . . ?
Dy4 O2 Dy2 102.59(11) . . ?
C38 O2 Dy2 126.1(3) . . ?
C38 O2 Dy4 125.2(3) . . ?
C16 O17 C15 117.5(4) . . ?
Dy1 O37 H37 118.8(16) . . ?
C93 O37 Dy1 125.3(3) . . ?
C93 O37 H37 107.3(16) . . ?
Dy5 O19 Dy4 110.79(12) . . ?
C31 O19 Dy5 134.6(3) . . ?
C31 O19 Dy4 94.8(3) . . ?
C60 O8 Dy1 132.4(3) . . ?
Dy3 O16 Dy1 106.12(12) . . ?
C75 O16 Dy3 122.7(3) . . ?
C75 O16 Dy1 129.8(3) . . ?
C90 O12 Dy3 154.7(3) . . ?
C14 O24 Dy5 149.7(3) . . ?
Dy5 O20 Dy2 104.94(12) . . ?
C28 O20 Dy2 130.3(3) . . ?
C28 O20 Dy5 123.2(3) . . ?
C2 O21 C1 117.2(4) . . ?
Dy4 O7 Dy1 102.92(11) . . ?
C53 O7 Dy4 122.8(3) . . ?
C53 O7 Dy1 127.3(3) . . ?
N9 O28 Dy3 94.7(3) . . ?
N8 O31 Dy4 95.0(3) . . ?
Dy3 O26 Dy4 112.62(12) . . ?
Dy1 O26 Dy4 109.74(12) . . ?
Dy1 O26 Dy3 103.89(12) . . ?
C47 O5 C46 118.3(4) . . ?
N9 O27 Dy3 96.8(3) . . ?
Dy2 O25 Dy5 102.70(12) . . ?
Dy2 O25 Dy4 109.58(12) . . ?
Dy5 O25 Dy4 112.62(12) . . ?
N8 O30 Dy4 96.1(3) . . ?
N7 O33 Dy5 95.0(3) . . ?
C30 O4 C29 117.0(4) . . ?
N7 O34 Dy5 96.1(3) . . ?
C83 O10 Dy1 128.9(3) . . ?
C8 N5 H5 115.7 . . ?
C8 N5 C6 128.7(4) . . ?
C6 N5 H5 115.7 . . ?
C49 N1 Dy1 121.8(3) . . ?
C54 N1 Dy1 124.1(3) . . ?
C54 N1 C49 114.0(4) . . ?
C77 O9 C76 117.3(4) . . ?
C36 N2 Dy2 121.2(3) . . ?
C39 N2 Dy2 122.8(3) . . ?
C39 N2 C36 115.4(4) . . ?
C20 N6 Dy5 121.9(3) . . ?
C22 N6 Dy5 121.5(3) . . ?
C22 N6 C20 116.1(4) . . ?
O33 N7 O34 116.3(4) . . ?
O35 N7 O33 122.0(5) . . ?
O35 N7 O34 121.8(5) . . ?
O28 N9 O27 116.0(4) . . ?
O29 N9 O28 123.1(5) . . ?
O29 N9 O27 120.9(5) . . ?
O30 N8 O31 116.6(4) . . ?
O32 N8 O31 121.4(5) . . ?
O32 N8 O30 122.0(5) . . ?
O13 C62 C67 117.3(4) . . ?
O13 C62 C63 122.5(4) . . ?
C63 C62 C67 120.2(4) . . ?
C81 N3 H3 116.1 . . ?
C84 N3 H3 116.1 . . ?
C84 N3 C81 127.7(5) . . ?
C2 C7 C32 120.8(4) . . ?
C6 C7 C32 120.6(4) . . ?
C6 C7 C2 118.4(4) . . ?
C62 C67 C68 121.0(4) . . ?
C66 C67 C62 118.7(4) . . ?
C66 C67 C68 120.3(4) . . ?
C66 N4 Dy3 123.4(3) . . ?
C69 N4 Dy3 120.7(3) . . ?
C69 N4 C66 115.5(4) . . ?
C67 C66 N4 119.5(4) . . ?
C65 C66 C67 120.0(4) . . ?
C65 C66 N4 120.4(4) . . ?
O15 C68 Dy4 59.7(2) . . ?
O15 C68 C67 119.2(4) . . ?
O14 C68 Dy4 59.4(2) . . ?
O14 C68 O15 118.8(4) . . ?
O14 C68 C67 122.0(4) . . ?
C67 C68 Dy4 174.7(3) . . ?
C21 C20 N6 119.7(4) . . ?
C19 C20 N6 120.3(4) . . ?
C19 C20 C21 119.9(4) . . ?
C48 C49 N1 119.2(4) . . ?
C48 C49 C50 120.3(5) . . ?
C50 C49 N1 120.5(5) . . ?
O23 C32 C7 115.5(4) . . ?
O22 C32 O23 125.9(4) . . ?
O22 C32 C7 118.6(4) . . ?
C20 C21 C31 120.7(4) . . ?
C20 C21 C16 119.0(4) . . ?
C16 C21 C31 120.2(4) . . ?
O18 C31 O19 118.7(4) . . ?
O18 C31 C21 122.8(4) . . ?
O19 C31 C21 118.5(4) . . ?
O4 C30 C37 115.5(4) . . ?
O4 C30 C33 124.2(5) . . ?
C33 C30 C37 120.3(5) . . ?
C35 C36 N2 120.8(4) . . ?
C37 C36 N2 117.8(4) . . ?
C37 C36 C35 121.4(5) . . ?
C66 C65 H65 120.1 . . ?
C64 C65 C66 119.9(5) . . ?
C64 C65 H65 120.1 . . ?
C65 C64 H64 119.3 . . ?
C65 C64 C63 121.3(5) . . ?
C63 C64 H64 119.3 . . ?
O13 C61 H61A 109.5 . . ?
O13 C61 H61B 109.5 . . ?
O13 C61 H61C 109.5 . . ?
H61A C61 H61B 109.5 . . ?
H61A C61 H61C 109.5 . . ?
H61B C61 H61C 109.5 . . ?
O21 C2 C7 114.5(4) . . ?
O21 C2 C3 124.8(4) . . ?
C3 C2 C7 120.7(4) . . ?
C47 C52 H52 120.4 . . ?
C51 C52 H52 120.4 . . ?
C51 C52 C47 119.3(5) . . ?
N5 C8 H8 119.3 . . ?
N5 C8 C9 121.4(5) . . ?
C9 C8 H8 119.3 . . ?
N1 C54 H54 116.1 . . ?
N1 C54 C55 127.9(5) . . ?
C55 C54 H54 116.1 . . ?
C20 C19 H19 120.1 . . ?
C18 C19 C20 119.8(5) . . ?
C18 C19 H19 120.1 . . ?
O20 C28 C23 120.8(4) . . ?
O20 C28 C27 120.4(4) . . ?
C23 C28 C27 118.7(4) . . ?
C28 C23 C22 124.3(4) . . ?
C24 C23 C28 118.7(4) . . ?
C24 C23 C22 116.8(5) . . ?
C7 C6 N5 116.7(4) . . ?
C5 C6 N5 121.5(4) . . ?
C5 C6 C7 121.6(5) . . ?
C5 C4 H4 119.1 . . ?
C5 C4 C3 121.7(5) . . ?
C3 C4 H4 119.1 . . ?
C75 C74 H74 119.5 . . ?
C73 C74 H74 119.5 . . ?
C73 C74 C75 121.1(5) . . ?
N4 C69 H69 115.8 . . ?
N4 C69 C70 128.3(4) . . ?
C70 C69 H69 115.8 . . ?
C6 C5 C4 118.5(5) . . ?
C6 C5 H5A 120.8 . . ?
C4 C5 H5A 120.8 . . ?
C77 C82 C83 120.9(4) . . ?
C77 C82 C81 117.9(4) . . ?
C81 C82 C83 121.1(4) . . ?
O24 C14 C9 120.2(5) . . ?
O24 C14 C13 121.7(5) . . ?
C13 C14 C9 118.1(5) . . ?
O36 C94 H94A 109.5 . . ?
O36 C94 H94B 109.5 . . ?
O36 C94 H94C 109.5 . . ?
H94A C94 H94B 109.5 . . ?
H94A C94 H94C 109.5 . . ?
H94B C94 H94C 109.5 . . ?
O17 C16 C21 116.7(4) . . ?
O17 C16 C17 123.2(4) . . ?
C17 C16 C21 120.1(5) . . ?
C80 C79 H79 119.5 . . ?
C78 C79 H79 119.5 . . ?
C78 C79 C80 121.0(5) . . ?
C16 C17 H17 120.2 . . ?
C18 C17 C16 119.6(5) . . ?
C18 C17 H17 120.2 . . ?
O16 C75 C74 120.8(4) . . ?
O16 C75 C70 120.9(4) . . ?
C74 C75 C70 118.3(4) . . ?
C73 C72 H72 120.4 . . ?
C71 C72 H72 120.4 . . ?
C71 C72 C73 119.3(5) . . ?
C75 C70 C69 123.8(4) . . ?
C71 C70 C69 116.8(4) . . ?
C71 C70 C75 119.3(5) . . ?
C49 C48 C47 120.1(4) . . ?
C49 C48 C53 119.7(4) . . ?
C47 C48 C53 120.2(4) . . ?
N2 C39 H39 116.5 . . ?
N2 C39 C40 126.9(5) . . ?
C40 C39 H39 116.5 . . ?
O17 C15 H15A 109.5 . . ?
O17 C15 H15B 109.5 . . ?
O17 C15 H15C 109.5 . . ?
H15A C15 H15B 109.5 . . ?
H15A C15 H15C 109.5 . . ?
H15B C15 H15C 109.5 . . ?
C36 C35 H35 120.6 . . ?
C34 C35 C36 118.7(5) . . ?
C34 C35 H35 120.6 . . ?
C28 C27 H27 119.6 . . ?
C26 C27 C28 120.7(5) . . ?
C26 C27 H27 119.6 . . ?
C19 C18 C17 121.2(5) . . ?
C19 C18 H18 119.4 . . ?
C17 C18 H18 119.4 . . ?
C14 C9 C8 121.4(5) . . ?
C10 C9 C8 118.5(5) . . ?
C10 C9 C14 119.9(5) . . ?
O5 C47 C52 124.5(5) . . ?
O5 C47 C48 115.9(4) . . ?
C52 C47 C48 119.5(5) . . ?
O6 C53 O7 124.3(4) . . ?
O6 C53 C48 117.8(4) . . ?
O7 C53 C48 117.9(4) . . ?
C62 C63 H63 120.3 . . ?
C64 C63 C62 119.5(5) . . ?
C64 C63 H63 120.3 . . ?
C2 C3 C4 119.0(5) . . ?
C2 C3 H3A 120.5 . . ?
C4 C3 H3A 120.5 . . ?
C24 C25 H25 120.2 . . ?
C24 C25 C26 119.6(5) . . ?
C26 C25 H25 120.2 . . ?
O9 C77 C82 114.4(4) . . ?
O9 C77 C78 124.9(5) . . ?
C78 C77 C82 120.7(5) . . ?
C60 C55 C54 122.3(5) . . ?
C56 C55 C54 117.3(5) . . ?
C56 C55 C60 120.2(5) . . ?
C30 C37 C38 121.4(4) . . ?
C36 C37 C30 119.0(4) . . ?
C36 C37 C38 119.7(4) . . ?
O11 C83 C82 116.5(4) . . ?
O10 C83 O11 125.3(4) . . ?
O10 C83 C82 118.1(4) . . ?
C74 C73 C72 120.7(5) . . ?
C74 C73 H73 119.7 . . ?
C72 C73 H73 119.7 . . ?
O1 C45 C40 122.7(4) . . ?
O1 C45 C44 120.0(5) . . ?
C40 C45 C44 117.3(5) . . ?
O21 C1 H1A 109.5 . . ?
O21 C1 H1B 109.5 . . ?
O21 C1 H1C 109.5 . . ?
H1A C1 H1B 109.5 . . ?
H1A C1 H1C 109.5 . . ?
H1B C1 H1C 109.5 . . ?
C45 C40 C39 122.1(5) . . ?
C41 C40 C39 117.6(5) . . ?
C41 C40 C45 120.3(5) . . ?
O3 C38 O2 124.1(4) . . ?
O3 C38 C37 117.5(4) . . ?
O2 C38 C37 118.4(4) . . ?
C23 C24 H24 119.2 . . ?
C25 C24 C23 121.6(5) . . ?
C25 C24 H24 119.2 . . ?
C30 C33 H33 120.5 . . ?
C34 C33 C30 118.9(5) . . ?
C34 C33 H33 120.5 . . ?
O8 C60 C55 122.7(5) . . ?
O8 C60 C59 120.2(5) . . ?
C55 C60 C59 117.0(5) . . ?
C27 C26 C25 120.6(5) . . ?
C27 C26 H26 119.7 . . ?
C25 C26 H26 119.7 . . ?
C72 C71 C70 121.4(5) . . ?
C72 C71 H71 119.3 . . ?
C70 C71 H71 119.3 . . ?
C79 C80 H80 120.9 . . ?
C81 C80 C79 118.3(5) . . ?
C81 C80 H80 120.9 . . ?
O12 C90 C89 121.8(5) . . ?
O12 C90 C85 120.1(5) . . ?
C89 C90 C85 118.1(5) . . ?
C11 C12 H12 119.8 . . ?
C13 C12 H12 119.8 . . ?
C13 C12 C11 120.3(5) . . ?
O4 C29 H29A 109.5 . . ?
O4 C29 H29B 109.5 . . ?
O4 C29 H29C 109.5 . . ?
H29A C29 H29B 109.5 . . ?
H29A C29 H29C 109.5 . . ?
H29B C29 H29C 109.5 . . ?
C12 C11 H11 119.8 . . ?
C10 C11 C12 120.4(5) . . ?
C10 C11 H11 119.8 . . ?
N6 C22 C23 127.6(5) . . ?
N6 C22 H22 116.2 . . ?
C23 C22 H22 116.2 . . ?
O37 C93 H93A 109.5 . . ?
O37 C93 H93B 109.5 . . ?
O37 C93 H93C 109.5 . . ?
H93A C93 H93B 109.5 . . ?
H93A C93 H93C 109.5 . . ?
H93B C93 H93C 109.5 . . ?
C35 C34 C33 121.7(5) . . ?
C35 C34 H34 119.1 . . ?
C33 C34 H34 119.1 . . ?
C79 C78 H78 120.0 . . ?
C77 C78 C79 120.1(5) . . ?
C77 C78 H78 120.0 . . ?
C89 C88 H88 119.1 . . ?
C89 C88 C87 121.7(6) . . ?
C87 C88 H88 119.1 . . ?
C40 C41 H41 119.3 . . ?
C42 C41 C40 121.5(5) . . ?
C42 C41 H41 119.3 . . ?
C90 C89 H89 119.8 . . ?
C88 C89 C90 120.4(6) . . ?
C88 C89 H89 119.8 . . ?
C49 C50 H50 120.6 . . ?
C51 C50 C49 118.9(5) . . ?
C51 C50 H50 120.6 . . ?
C90 C85 C84 122.4(5) . . ?
C86 C85 C90 119.8(5) . . ?
C86 C85 C84 117.6(5) . . ?
C82 C81 N3 116.5(4) . . ?
C80 C81 N3 121.4(5) . . ?
C80 C81 C82 122.1(5) . . ?
C14 C13 H13 119.5 . . ?
C12 C13 C14 121.0(5) . . ?
C12 C13 H13 119.5 . . ?
C41 C42 H42 120.5 . . ?
C41 C42 C43 118.9(5) . . ?
C43 C42 H42 120.5 . . ?
C9 C10 H10 119.9 . . ?
C11 C10 C9 120.3(5) . . ?
C11 C10 H10 119.9 . . ?
N3 C84 C85 121.7(5) . . ?
N3 C84 H84 119.1 . . ?
C85 C84 H84 119.1 . . ?
C88 C87 H87 120.3 . . ?
C86 C87 C88 119.3(5) . . ?
C86 C87 H87 120.3 . . ?
C42 C43 H43 119.6 . . ?
C44 C43 C42 120.9(5) . . ?
C44 C43 H43 119.6 . . ?
C52 C51 C50 122.0(5) . . ?
C52 C51 H51 119.0 . . ?
C50 C51 H51 119.0 . . ?
C85 C86 H86 119.7 . . ?
C87 C86 C85 120.6(6) . . ?
C87 C86 H86 119.7 . . ?
C45 C44 H44 119.5 . . ?
C43 C44 C45 121.1(5) . . ?
C43 C44 H44 119.5 . . ?
O5 C46 H46A 109.5 . . ?
O5 C46 H46B 109.5 . . ?
O5 C46 H46C 109.5 . . ?
H46A C46 H46B 109.5 . . ?
H46A C46 H46C 109.5 . . ?
H46B C46 H46C 109.5 . . ?
C55 C56 H56 119.2 . . ?
C57 C56 C55 121.6(6) . . ?
C57 C56 H56 119.2 . . ?
C60 C59 H59 119.3 . . ?
C58 C59 C60 121.3(6) . . ?
C58 C59 H59 119.3 . . ?
C59 C58 H58 119.2 . . ?
C59 C58 C57 121.7(6) . . ?
C57 C58 H58 119.2 . . ?
C56 C57 C58 118.1(6) . . ?
C56 C57 H57 121.0 . . ?
C58 C57 H57 121.0 . . ?
O9 C76 H76A 109.5 . . ?
O9 C76 H76B 109.5 . . ?
O9 C76 H76C 109.5 . . ?
H76A C76 H76B 109.5 . . ?
H76A C76 H76C 109.5 . . ?
H76B C76 H76C 109.5 . . ?
N10 C91 C92 175.0(15) . . ?
C91 C92 H92A 109.5 . . ?
C91 C92 H92B 109.5 . . ?
C91 C92 H92C 109.5 . . ?
H92A C92 H92B 109.5 . . ?
H92A C92 H92C 109.5 . . ?
H92B C92 H92C 109.5 . . ?

loop_
_geom_bond_atom_site_label_1
_geom_bond_atom_site_label_2
_geom_bond_distance
_geom_bond_site_symmetry_2
_geom_bond_publ_flag
Dy2 Dy4 3.8823(4) . ?
Dy2 O6 2.320(3) . ?
Dy2 O1 2.203(3) . ?
Dy2 O22 2.369(3) . ?
Dy2 O36 2.464(3) . ?
Dy2 O2 2.548(3) . ?
Dy2 O20 2.339(3) . ?
Dy2 O25 2.340(3) . ?
Dy2 N2 2.506(4) . ?
Dy5 Dy4 3.9700(4) . ?
Dy5 O23 2.371(3) . ?
Dy5 O19 2.315(3) . ?
Dy5 O24 2.273(3) . ?
Dy5 O20 2.290(3) . ?
Dy5 O25 2.360(3) . ?
Dy5 O33 2.462(3) . ?
Dy5 O34 2.427(3) . ?
Dy5 N6 2.485(4) . ?
Dy4 Dy1 3.8792(4) . ?
Dy4 O15 2.531(3) . ?
Dy4 O14 2.527(3) . ?
Dy4 O18 2.524(3) . ?
Dy4 O2 2.426(3) . ?
Dy4 O19 2.506(3) . ?
Dy4 O7 2.446(3) . ?
Dy4 O31 2.464(3) . ?
Dy4 O26 2.411(3) . ?
Dy4 O25 2.411(3) . ?
Dy4 O30 2.444(3) . ?
Dy4 C68 2.923(5) . ?
Dy3 Dy1 3.7106(4) . ?
Dy3 O15 2.310(3) . ?
Dy3 O11 2.344(3) . ?
Dy3 O16 2.297(3) . ?
Dy3 O12 2.263(3) . ?
Dy3 O28 2.470(4) . ?
Dy3 O26 2.380(3) . ?
Dy3 O27 2.413(3) . ?
Dy3 N4 2.494(4) . ?
Dy1 O3 2.316(3) . ?
Dy1 O37 2.467(3) . ?
Dy1 O8 2.220(3) . ?
Dy1 O16 2.345(3) . ?
Dy1 O7 2.513(3) . ?
Dy1 O26 2.332(3) . ?
Dy1 O10 2.389(3) . ?
Dy1 N1 2.536(4) . ?
O13 C62 1.355(6) . ?
O13 C61 1.445(6) . ?
O23 C32 1.269(6) . ?
O6 C53 1.257(6) . ?
O15 C68 1.288(6) . ?
O14 C68 1.247(6) . ?
O11 C83 1.269(6) . ?
O1 C45 1.289(6) . ?
O22 C32 1.254(6) . ?
O3 C38 1.258(6) . ?
O18 C31 1.245(6) . ?
O36 H36 0.880(10) . ?
O36 C94 1.431(6) . ?
O2 C38 1.269(6) . ?
O17 C16 1.355(6) . ?
O17 C15 1.438(6) . ?
O37 H37 0.881(10) . ?
O37 C93 1.428(6) . ?
O19 C31 1.282(6) . ?
O8 C60 1.316(6) . ?
O16 C75 1.322(6) . ?
O12 C90 1.310(6) . ?
O24 C14 1.304(6) . ?
O20 C28 1.336(6) . ?
O21 C2 1.352(6) . ?
O21 C1 1.443(6) . ?
O7 C53 1.274(5) . ?
O28 N9 1.262(6) . ?
O31 N8 1.274(6) . ?
O5 C47 1.360(6) . ?
O5 C46 1.422(6) . ?
O27 N9 1.284(6) . ?
O30 N8 1.266(6) . ?
O33 N7 1.266(6) . ?
O4 C30 1.371(6) . ?
O4 C29 1.418(6) . ?
O34 N7 1.287(6) . ?
O10 C83 1.249(6) . ?
N5 H5 0.8800 . ?
N5 C8 1.306(6) . ?
N5 C6 1.423(6) . ?
N1 C49 1.436(6) . ?
N1 C54 1.299(6) . ?
O9 C77 1.365(7) . ?
O9 C76 1.436(7) . ?
N2 C36 1.444(6) . ?
N2 C39 1.287(6) . ?
N6 C20 1.437(6) . ?
N6 C22 1.301(6) . ?
N7 O35 1.219(6) . ?
N9 O29 1.220(6) . ?
N8 O32 1.228(6) . ?
C62 C67 1.412(7) . ?
C62 C63 1.407(7) . ?
N3 H3 0.8800 . ?
N3 C81 1.425(7) . ?
N3 C84 1.300(7) . ?
C7 C32 1.507(7) . ?
C7 C2 1.413(7) . ?
C7 C6 1.398(7) . ?
C67 C66 1.411(7) . ?
C67 C68 1.486(6) . ?
N4 C66 1.429(6) . ?
N4 C69 1.290(6) . ?
C66 C65 1.406(6) . ?
C20 C21 1.401(7) . ?
C20 C19 1.398(7) . ?
C49 C48 1.389(7) . ?
C49 C50 1.398(7) . ?
C21 C31 1.496(6) . ?
C21 C16 1.407(7) . ?
C30 C37 1.405(7) . ?
C30 C33 1.396(7) . ?
C36 C35 1.392(7) . ?
C36 C37 1.390(7) . ?
C65 H65 0.9500 . ?
C65 C64 1.378(7) . ?
C64 H64 0.9500 . ?
C64 C63 1.386(7) . ?
C61 H61A 0.9800 . ?
C61 H61B 0.9800 . ?
C61 H61C 0.9800 . ?
C2 C3 1.384(7) . ?
C52 H52 0.9500 . ?
C52 C47 1.397(7) . ?
C52 C51 1.382(8) . ?
C8 H8 0.9500 . ?
C8 C9 1.428(7) . ?
C54 H54 0.9500 . ?
C54 C55 1.446(8) . ?
C19 H19 0.9500 . ?
C19 C18 1.378(7) . ?
C28 C23 1.413(7) . ?
C28 C27 1.414(7) . ?
C23 C24 1.410(7) . ?
C23 C22 1.436(7) . ?
C6 C5 1.387(7) . ?
C4 H4 0.9500 . ?
C4 C5 1.389(7) . ?
C4 C3 1.396(7) . ?
C74 H74 0.9500 . ?
C74 C75 1.410(7) . ?
C74 C73 1.375(7) . ?
C69 H69 0.9500 . ?
C69 C70 1.445(7) . ?
C5 H5A 0.9500 . ?
C82 C77 1.404(7) . ?
C82 C83 1.510(7) . ?
C82 C81 1.409(7) . ?
C14 C9 1.424(7) . ?
C14 C13 1.416(7) . ?
C94 H94A 0.9800 . ?
C94 H94B 0.9800 . ?
C94 H94C 0.9800 . ?
C16 C17 1.392(7) . ?
C79 H79 0.9500 . ?
C79 C80 1.401(8) . ?
C79 C78 1.388(8) . ?
C17 H17 0.9500 . ?
C17 C18 1.383(7) . ?
C75 C70 1.427(7) . ?
C72 H72 0.9500 . ?
C72 C73 1.402(8) . ?
C72 C71 1.381(8) . ?
C70 C71 1.400(7) . ?
C48 C47 1.409(7) . ?
C48 C53 1.499(6) . ?
C39 H39 0.9500 . ?
C39 C40 1.449(7) . ?
C15 H15A 0.9800 . ?
C15 H15B 0.9800 . ?
C15 H15C 0.9800 . ?
C35 H35 0.9500 . ?
C35 C34 1.381(8) . ?
C27 H27 0.9500 . ?
C27 C26 1.382(7) . ?
C18 H18 0.9500 . ?
C9 C10 1.421(7) . ?
C63 H63 0.9500 . ?
C3 H3A 0.9500 . ?
C25 H25 0.9500 . ?
C25 C24 1.375(7) . ?
C25 C26 1.388(8) . ?
C77 C78 1.383(7) . ?
C55 C60 1.412(8) . ?
C55 C56 1.410(8) . ?
C37 C38 1.486(7) . ?
C73 H73 0.9500 . ?
C45 C40 1.417(7) . ?
C45 C44 1.419(7) . ?
C1 H1A 0.9800 . ?
C1 H1B 0.9800 . ?
C1 H1C 0.9800 . ?
C40 C41 1.399(7) . ?
C24 H24 0.9500 . ?
C33 H33 0.9500 . ?
C33 C34 1.394(8) . ?
C60 C59 1.418(8) . ?
C26 H26 0.9500 . ?
C71 H71 0.9500 . ?
C80 H80 0.9500 . ?
C80 C81 1.381(7) . ?
C90 C89 1.417(8) . ?
C90 C85 1.423(8) . ?
C12 H12 0.9500 . ?
C12 C11 1.414(9) . ?
C12 C13 1.373(8) . ?
C29 H29A 0.9800 . ?
C29 H29B 0.9800 . ?
C29 H29C 0.9800 . ?
C11 H11 0.9500 . ?
C11 C10 1.364(8) . ?
C22 H22 0.9500 . ?
C93 H93A 0.9800 . ?
C93 H93B 0.9800 . ?
C93 H93C 0.9800 . ?
C34 H34 0.9500 . ?
C78 H78 0.9500 . ?
C88 H88 0.9500 . ?
C88 C89 1.364(8) . ?
C88 C87 1.409(9) . ?
C41 H41 0.9500 . ?
C41 C42 1.377(8) . ?
C89 H89 0.9500 . ?
C50 H50 0.9500 . ?
C50 C51 1.385(8) . ?
C85 C84 1.429(8) . ?
C85 C86 1.418(8) . ?
C13 H13 0.9500 . ?
C42 H42 0.9500 . ?
C42 C43 1.399(9) . ?
C10 H10 0.9500 . ?
C84 H84 0.9500 . ?
C87 H87 0.9500 . ?
C87 C86 1.368(9) . ?
C43 H43 0.9500 . ?
C43 C44 1.381(8) . ?
C51 H51 0.9500 . ?
C86 H86 0.9500 . ?
C44 H44 0.9500 . ?
C46 H46A 0.9800 . ?
C46 H46B 0.9800 . ?
C46 H46C 0.9800 . ?
C56 H56 0.9500 . ?
C56 C57 1.370(10) . ?
C59 H59 0.9500 . ?
C59 C58 1.367(9) . ?
C58 H58 0.9500 . ?
C58 C57 1.403(10) . ?
C57 H57 0.9500 . ?
C76 H76A 0.9800 . ?
C76 H76B 0.9800 . ?
C76 H76C 0.9800 . ?
N10 C91 1.154(16) . ?
C91 C92 1.363(18) . ?
C92 H92A 0.9800 . ?
C92 H92B 0.9800 . ?
C92 H92C 0.9800 . ?

loop_
_geom_torsion_atom_site_label_1
_geom_torsion_atom_site_label_2
_geom_torsion_atom_site_label_3
_geom_torsion_atom_site_label_4
_geom_torsion
_geom_torsion_site_symmetry_1
_geom_torsion_site_symmetry_2
_geom_torsion_site_symmetry_3
_geom_torsion_site_symmetry_4
_geom_torsion_publ_flag
Dy2 O6 C53 O7 16.6(9) . . . . ?
Dy2 O6 C53 C48 -163.8(4) . . . . ?
Dy2 O1 C45 C40 -49.1(6) . . . . ?
Dy2 O1 C45 C44 130.4(4) . . . . ?
Dy2 O22 C32 O23 -4.0(7) . . . . ?
Dy2 O22 C32 C7 173.8(3) . . . . ?
Dy2 O2 C38 O3 -125.6(4) . . . . ?
Dy2 O2 C38 C37 53.2(5) . . . . ?
Dy2 O20 C28 C23 -147.0(4) . . . . ?
Dy2 O20 C28 C27 31.7(6) . . . . ?
Dy2 N2 C36 C35 -121.4(4) . . . . ?
Dy2 N2 C36 C37 58.0(5) . . . . ?
Dy2 N2 C39 C40 11.1(7) . . . . ?
Dy5 O23 C32 O22 31.9(7) . . . . ?
Dy5 O23 C32 C7 -146.0(3) . . . . ?
Dy5 O19 C31 O18 -131.5(4) . . . . ?
Dy5 O19 C31 C21 49.4(6) . . . . ?
Dy5 O24 C14 C9 147.7(5) . . . . ?
Dy5 O24 C14 C13 -33.7(9) . . . . ?
Dy5 O20 C28 C23 49.6(6) . . . . ?
Dy5 O20 C28 C27 -131.7(4) . . . . ?
Dy5 O33 N7 O34 -0.9(4) . . . . ?
Dy5 O33 N7 O35 178.6(5) . . . . ?
Dy5 O34 N7 O33 0.9(4) . . . . ?
Dy5 O34 N7 O35 -178.6(4) . . . . ?
Dy5 N6 C20 C21 53.3(5) . . . . ?
Dy5 N6 C20 C19 -129.6(4) . . . . ?
Dy5 N6 C22 C23 -8.7(7) . . . . ?
Dy4 O15 C68 O14 -6.3(4) . . . . ?
Dy4 O15 C68 C67 174.1(4) . . . . ?
Dy4 O14 C68 O15 6.3(4) . . . . ?
Dy4 O14 C68 C67 -174.0(4) . . . . ?
Dy4 O18 C31 O19 5.8(4) . . . . ?
Dy4 O18 C31 C21 -175.2(4) . . . . ?
Dy4 O2 C38 O3 21.9(6) . . . . ?
Dy4 O2 C38 C37 -159.2(3) . . . . ?
Dy4 O19 C31 O18 -5.8(4) . . . . ?
Dy4 O19 C31 C21 175.1(3) . . . . ?
Dy4 O7 C53 O6 20.2(6) . . . . ?
Dy4 O7 C53 C48 -159.4(3) . . . . ?
Dy4 O31 N8 O30 3.5(4) . . . . ?
Dy4 O31 N8 O32 -175.5(5) . . . . ?
Dy4 O30 N8 O31 -3.5(5) . . . . ?
Dy4 O30 N8 O32 175.5(5) . . . . ?
Dy3 O15 C68 Dy4 -126.6(4) . . . . ?
Dy3 O15 C68 O14 -132.9(4) . . . . ?
Dy3 O15 C68 C67 47.5(6) . . . . ?
Dy3 O11 C83 O10 31.2(7) . . . . ?
Dy3 O11 C83 C82 -146.7(3) . . . . ?
Dy3 O16 C75 C74 -131.6(4) . . . . ?
Dy3 O16 C75 C70 49.8(5) . . . . ?
Dy3 O12 C90 C89 -13.5(11) . . . . ?
Dy3 O12 C90 C85 167.7(6) . . . . ?
Dy3 O28 N9 O27 -1.9(4) . . . . ?
Dy3 O28 N9 O29 177.9(5) . . . . ?
Dy3 O27 N9 O28 2.0(5) . . . . ?
Dy3 O27 N9 O29 -177.8(5) . . . . ?
Dy3 N4 C66 C67 53.7(5) . . . . ?
Dy3 N4 C66 C65 -129.9(4) . . . . ?
Dy3 N4 C69 C70 -8.3(6) . . . . ?
Dy1 O3 C38 O2 11.5(8) . . . . ?
Dy1 O3 C38 C37 -167.4(4) . . . . ?
Dy1 O8 C60 C55 -42.6(7) . . . . ?
Dy1 O8 C60 C59 140.5(5) . . . . ?
Dy1 O16 C75 C74 33.0(6) . . . . ?
Dy1 O16 C75 C70 -145.6(3) . . . . ?
Dy1 O7 C53 O6 -125.3(4) . . . . ?
Dy1 O7 C53 C48 55.1(5) . . . . ?
Dy1 O10 C83 O11 -3.7(7) . . . . ?
Dy1 O10 C83 C82 174.1(3) . . . . ?
Dy1 N1 C49 C48 54.1(5) . . . . ?
Dy1 N1 C49 C50 -125.9(4) . . . . ?
Dy1 N1 C54 C55 9.0(7) . . . . ?
O13 C62 C67 C66 -173.6(4) . . . . ?
O13 C62 C67 C68 7.2(6) . . . . ?
O13 C62 C63 C64 179.0(4) . . . . ?
O1 C45 C40 C39 -0.7(7) . . . . ?
O1 C45 C40 C41 178.5(5) . . . . ?
O1 C45 C44 C43 -176.1(5) . . . . ?
O17 C16 C17 C18 178.5(5) . . . . ?
O8 C60 C59 C58 177.7(6) . . . . ?
O16 C75 C70 C69 2.7(7) . . . . ?
O16 C75 C70 C71 177.3(4) . . . . ?
O12 C90 C89 C88 -179.7(5) . . . . ?
O12 C90 C85 C84 5.9(8) . . . . ?
O12 C90 C85 C86 -179.1(5) . . . . ?
O24 C14 C9 C8 5.7(7) . . . . ?
O24 C14 C9 C10 -179.8(5) . . . . ?
O24 C14 C13 C12 -179.7(5) . . . . ?
O20 C28 C23 C24 177.8(5) . . . . ?
O20 C28 C23 C22 2.7(8) . . . . ?
O20 C28 C27 C26 -179.4(5) . . . . ?
O21 C2 C3 C4 178.3(4) . . . . ?
O4 C30 C37 C36 178.3(4) . . . . ?
O4 C30 C37 C38 -1.5(7) . . . . ?
O4 C30 C33 C34 -179.1(5) . . . . ?
N5 C8 C9 C14 -0.3(8) . . . . ?
N5 C8 C9 C10 -174.9(5) . . . . ?
N5 C6 C5 C4 -172.3(4) . . . . ?
N1 C49 C48 C47 179.6(4) . . . . ?
N1 C49 C48 C53 1.2(6) . . . . ?
N1 C49 C50 C51 -179.7(4) . . . . ?
N1 C54 C55 C60 15.9(9) . . . . ?
N1 C54 C55 C56 -169.0(6) . . . . ?
O9 C77 C78 C79 177.6(5) . . . . ?
N2 C36 C35 C34 179.6(5) . . . . ?
N2 C36 C37 C30 -178.8(4) . . . . ?
N2 C36 C37 C38 0.9(7) . . . . ?
N2 C39 C40 C45 16.6(8) . . . . ?
N2 C39 C40 C41 -162.6(5) . . . . ?
N6 C20 C21 C31 -9.5(7) . . . . ?
N6 C20 C21 C16 171.3(4) . . . . ?
N6 C20 C19 C18 -175.5(5) . . . . ?
C62 C67 C66 N4 169.4(4) . . . . ?
C62 C67 C66 C65 -7.0(6) . . . . ?
C62 C67 C68 O15 140.3(4) . . . . ?
C62 C67 C68 O14 -39.3(6) . . . . ?
C7 C2 C3 C4 1.2(7) . . . . ?
C7 C6 C5 C4 2.3(7) . . . . ?
C67 C62 C63 C64 -0.6(7) . . . . ?
C67 C66 C65 C64 2.6(7) . . . . ?
N4 C66 C65 C64 -173.8(4) . . . . ?
N4 C69 C70 C75 -23.5(8) . . . . ?
N4 C69 C70 C71 161.8(5) . . . . ?
C66 C67 C68 O15 -38.9(6) . . . . ?
C66 C67 C68 O14 141.5(4) . . . . ?
C66 N4 C69 C70 178.2(4) . . . . ?
C66 C65 C64 C63 3.0(7) . . . . ?
C68 C67 C66 N4 -11.4(6) . . . . ?
C68 C67 C66 C65 172.2(4) . . . . ?
C20 N6 C22 C23 179.0(5) . . . . ?
C20 C21 C31 O18 138.0(5) . . . . ?
C20 C21 C31 O19 -42.9(6) . . . . ?
C20 C21 C16 O17 -174.6(4) . . . . ?
C20 C21 C16 C17 6.1(7) . . . . ?
C20 C19 C18 C17 2.4(8) . . . . ?
C49 N1 C54 C55 -174.9(5) . . . . ?
C49 C48 C47 O5 179.1(4) . . . . ?
C49 C48 C47 C52 0.5(7) . . . . ?
C49 C48 C53 O6 119.8(5) . . . . ?
C49 C48 C53 O7 -60.6(6) . . . . ?
C49 C50 C51 C52 -0.4(8) . . . . ?
C32 C7 C2 O21 -0.8(6) . . . . ?
C32 C7 C2 C3 176.7(4) . . . . ?
C32 C7 C6 N5 -3.6(6) . . . . ?
C32 C7 C6 C5 -178.5(4) . . . . ?
C21 C20 C19 C18 1.6(7) . . . . ?
C21 C16 C17 C18 -2.3(8) . . . . ?
C31 C21 C16 O17 6.2(7) . . . . ?
C31 C21 C16 C17 -173.0(5) . . . . ?
C30 C37 C38 O3 -62.8(6) . . . . ?
C30 C37 C38 O2 118.3(5) . . . . ?
C30 C33 C34 C35 1.5(9) . . . . ?
C36 N2 C39 C40 -177.6(5) . . . . ?
C36 C35 C34 C33 -1.3(8) . . . . ?
C36 C37 C38 O3 117.5(5) . . . . ?
C36 C37 C38 O2 -61.5(6) . . . . ?
C65 C64 C63 C62 -4.0(7) . . . . ?
C61 O13 C62 C67 -179.4(4) . . . . ?
C61 O13 C62 C63 1.0(6) . . . . ?
C2 C7 C32 O23 -121.2(5) . . . . ?
C2 C7 C32 O22 60.8(6) . . . . ?
C2 C7 C6 N5 172.3(4) . . . . ?
C2 C7 C6 C5 -2.5(7) . . . . ?
C8 N5 C6 C7 162.8(5) . . . . ?
C8 N5 C6 C5 -22.3(7) . . . . ?
C8 C9 C10 C11 173.7(6) . . . . ?
C54 N1 C49 C48 -122.2(5) . . . . ?
C54 N1 C49 C50 57.8(6) . . . . ?
C54 C55 C60 O8 -2.7(9) . . . . ?
C54 C55 C60 C59 174.3(5) . . . . ?
C54 C55 C56 C57 -176.1(6) . . . . ?
C19 C20 C21 C31 173.4(4) . . . . ?
C19 C20 C21 C16 -5.8(7) . . . . ?
C28 C23 C24 C25 2.1(8) . . . . ?
C28 C23 C22 N6 -22.9(8) . . . . ?
C28 C27 C26 C25 1.1(8) . . . . ?
C23 C28 C27 C26 -0.6(8) . . . . ?
C6 N5 C8 C9 170.1(5) . . . . ?
C6 C7 C32 O23 54.6(6) . . . . ?
C6 C7 C32 O22 -123.4(5) . . . . ?
C6 C7 C2 O21 -176.7(4) . . . . ?
C6 C7 C2 C3 0.7(7) . . . . ?
C74 C75 C70 C69 -175.9(4) . . . . ?
C74 C75 C70 C71 -1.4(7) . . . . ?
C69 N4 C66 C67 -133.0(4) . . . . ?
C69 N4 C66 C65 43.3(6) . . . . ?
C69 C70 C71 C72 176.6(5) . . . . ?
C5 C4 C3 C2 -1.4(7) . . . . ?
C82 C77 C78 C79 0.0(8) . . . . ?
C14 C9 C10 C11 -1.0(8) . . . . ?
C16 C21 C31 O18 -42.8(6) . . . . ?
C16 C21 C31 O19 136.2(5) . . . . ?
C16 C17 C18 C19 -2.0(8) . . . . ?
C79 C80 C81 N3 -175.9(5) . . . . ?
C79 C80 C81 C82 1.9(8) . . . . ?
C75 C74 C73 C72 0.6(8) . . . . ?
C75 C70 C71 C72 1.6(8) . . . . ?
C48 C49 C50 C51 0.3(7) . . . . ?
C39 N2 C36 C35 67.2(6) . . . . ?
C39 N2 C36 C37 -113.4(5) . . . . ?
C39 C40 C41 C42 176.8(5) . . . . ?
C15 O17 C16 C21 179.7(5) . . . . ?
C15 O17 C16 C17 -1.0(7) . . . . ?
C35 C36 C37 C30 0.6(7) . . . . ?
C35 C36 C37 C38 -179.7(4) . . . . ?
C27 C28 C23 C24 -1.0(7) . . . . ?
C27 C28 C23 C22 -176.1(5) . . . . ?
C9 C14 C13 C12 -1.1(8) . . . . ?
C47 C52 C51 C50 0.5(8) . . . . ?
C47 C48 C53 O6 -58.6(6) . . . . ?
C47 C48 C53 O7 121.1(5) . . . . ?
C53 C48 C47 O5 -2.5(6) . . . . ?
C53 C48 C47 C52 178.9(4) . . . . ?
C63 C62 C67 C66 6.0(6) . . . . ?
C63 C62 C67 C68 -173.2(4) . . . . ?
C3 C4 C5 C6 -0.3(7) . . . . ?
C77 C82 C83 O11 -126.7(5) . . . . ?
C77 C82 C83 O10 55.3(6) . . . . ?
C77 C82 C81 N3 174.8(4) . . . . ?
C77 C82 C81 C80 -3.2(7) . . . . ?
C55 C60 C59 C58 0.6(10) . . . . ?
C55 C56 C57 C58 2.4(12) . . . . ?
C37 C30 C33 C34 -0.6(8) . . . . ?
C37 C36 C35 C34 0.2(8) . . . . ?
C83 C82 C77 O9 1.6(7) . . . . ?
C83 C82 C77 C78 179.4(5) . . . . ?
C83 C82 C81 N3 -2.5(7) . . . . ?
C83 C82 C81 C80 179.5(5) . . . . ?
C73 C74 C75 O16 -178.3(5) . . . . ?
C73 C74 C75 C70 0.3(7) . . . . ?
C73 C72 C71 C70 -0.8(8) . . . . ?
C45 C40 C41 C42 -2.5(8) . . . . ?
C1 O21 C2 C7 179.3(4) . . . . ?
C1 O21 C2 C3 2.0(7) . . . . ?
C40 C45 C44 C43 3.4(7) . . . . ?
C40 C41 C42 C43 3.4(9) . . . . ?
C24 C23 C22 N6 161.9(5) . . . . ?
C24 C25 C26 C27 -0.1(9) . . . . ?
C33 C30 C37 C36 -0.4(7) . . . . ?
C33 C30 C37 C38 179.9(5) . . . . ?
C60 C55 C56 C57 -0.9(10) . . . . ?
C60 C59 C58 C57 0.9(12) . . . . ?
C26 C25 C24 C23 -1.5(9) . . . . ?
C71 C72 C73 C74 -0.3(8) . . . . ?
C80 C79 C78 C77 -1.4(8) . . . . ?
C90 C85 C84 N3 -0.5(9) . . . . ?
C90 C85 C86 C87 -1.0(9) . . . . ?
C12 C11 C10 C9 -0.2(10) . . . . ?
C29 O4 C30 C37 -176.3(5) . . . . ?
C29 O4 C30 C33 2.3(8) . . . . ?
C11 C12 C13 C14 0.0(9) . . . . ?
C22 N6 C20 C21 -134.4(5) . . . . ?
C22 N6 C20 C19 42.7(6) . . . . ?
C22 C23 C24 C25 177.5(5) . . . . ?
C78 C79 C80 C81 0.4(8) . . . . ?
C88 C87 C86 C85 -1.2(10) . . . . ?
C41 C42 C43 C44 -0.9(9) . . . . ?
C89 C90 C85 C84 -173.1(5) . . . . ?
C89 C90 C85 C86 2.0(8) . . . . ?
C89 C88 C87 C86 2.5(9) . . . . ?
C50 C49 C48 C47 -0.4(7) . . . . ?
C50 C49 C48 C53 -178.8(4) . . . . ?
C85 C90 C89 C88 -0.8(8) . . . . ?
C81 N3 C84 C85 171.8(5) . . . . ?
C81 C82 C77 O9 -175.7(4) . . . . ?
C81 C82 C77 C78 2.2(7) . . . . ?
C81 C82 C83 O11 50.5(6) . . . . ?
C81 C82 C83 O10 -127.5(5) . . . . ?
C13 C14 C9 C8 -172.9(5) . . . . ?
C13 C14 C9 C10 1.6(7) . . . . ?
C13 C12 C11 C10 0.7(10) . . . . ?
C42 C43 C44 C45 -2.6(8) . . . . ?
C84 N3 C81 C82 168.4(5) . . . . ?
C84 N3 C81 C80 -13.6(8) . . . . ?
C84 C85 C86 C87 174.3(6) . . . . ?
C87 C88 C89 C90 -1.4(9) . . . . ?
C51 C52 C47 O5 -179.1(4) . . . . ?
C51 C52 C47 C48 -0.6(7) . . . . ?
C86 C85 C84 N3 -175.7(6) . . . . ?
C44 C45 C40 C39 179.8(5) . . . . ?
C44 C45 C40 C41 -0.9(7) . . . . ?
C46 O5 C47 C52 -0.6(7) . . . . ?
C46 O5 C47 C48 -179.1(4) . . . . ?
C56 C55 C60 O8 -177.7(5) . . . . ?
C56 C55 C60 C59 -0.6(8) . . . . ?
C59 C58 C57 C56 -2.4(13) . . . . ?
C76 O9 C77 C82 164.3(6) . . . . ?
C76 O9 C77 C78 -13.4(9) . . . . ?

loop_
_platon_squeeze_void_nr
_platon_squeeze_void_average_x
_platon_squeeze_void_average_y
_platon_squeeze_void_average_z
_platon_squeeze_void_volume
_platon_squeeze_void_count_electrons
_platon_squeeze_void_content
1 0.000 0.000 0.000 872 244 '1 2[CH3CN],20[H2O]'
